data_4347293
loop_
_publ_author_name
'Chakraborty, Uttam'
'M\"uhldorf, Bernd'
'van Velzen, Niels J. C.'
'de Bruin, Bas'
'Harder, Sjoerd'
'Wolf, Robert'

_publ_section_title
;
 [Cp(Ar)Ni{Ga(nacnac)}]: An Open-Shell Nickel(I) Complex Supported by a
 Gallium(I) Carbenoid (Cp(Ar) = C5(C6H4-4-Et)5, nacnac =
 HC[C(Me)N-(C6H3)-2,6-iPr2]2).
;
_journal_issue 6
_journal_name_full 'Inorganic chemistry'
_journal_page_first 3075
_journal_page_last 3078
_journal_paper_doi 10.1021/acs.inorgchem.5b02979
_journal_volume 55
_journal_year 2016
_chemical_formula_moiety 'C74 H86 Br Ga N2 Ni'
_chemical_formula_sum 'C74 H86 Br Ga N2 Ni'
_chemical_formula_weight 1211.78
_space_group_crystal_system monoclinic
_space_group_IT_number 14
_space_group_name_Hall '-P 2yn'
_space_group_name_H-M_alt 'P 1 21/n 1'
_atom_sites_solution_hydrogens geom
_audit_creation_date 2015-10-27
_audit_creation_method
;
Olex2 1.2
(compiled 2015.09.30 svn.r3233 for OlexSys, GUI svn.r5103)
;
_cell_angle_alpha 90
_cell_angle_beta 97.7389(19)
_cell_angle_gamma 90
_cell_formula_units_Z 12
_cell_length_a 23.8919(4)
_cell_length_b 22.8702(4)
_cell_length_c 38.3227(7)
_cell_measurement_reflns_used 60507
_cell_measurement_temperature 123(1)
_cell_measurement_theta_max 73.6640
_cell_measurement_theta_min 3.9170
_cell_volume 20749.3(6)
_computing_cell_refinement 'CrysAlisPro 1.171.38.41 (Rigaku OD, 2015)'
_computing_data_collection 'CrysAlisPro 1.171.38.41 (Rigaku OD, 2015)'
_computing_data_reduction 'CrysAlisPro 1.171.38.41 (Rigaku OD, 2015)'
_computing_molecular_graphics 'Olex2 (Dolomanov et al., 2009)'
_computing_publication_material 'Olex2 (Dolomanov et al., 2009)'
_computing_structure_refinement 'ShelXL (Sheldrick, 2015)'
_computing_structure_solution 'ShelXT (Sheldrick, 2015)'
_diffrn_ambient_environment N~2~
_diffrn_ambient_temperature 123.01(10)
_diffrn_detector 'CCD plate'
_diffrn_detector_area_resol_mean 5.1773
_diffrn_detector_type Atlas
_diffrn_measured_fraction_theta_full 0.999
_diffrn_measured_fraction_theta_max 0.977
_diffrn_measurement_details
;
List of Runs (angles in degrees, time in seconds):

  # Type    Start    End  Width  t~exp~   \w     \q     \k     \f   Frames
--------------------------------------------------------------------------
  1  \w   -116.00 -26.00   0.50   10.00    --  -40.71 -37.00 -30.00  180
  2  \w     25.00  66.00   0.50   10.00    --   40.71 -57.00 -30.00   82
  3  \w      4.00  93.00   0.50   10.00    --   40.71-125.00 -60.00  178
  4  \w     32.00  69.00   0.50   30.00    --  106.98 -30.00-120.00   74
  5  \w     33.00 121.00   0.50   30.00    --  106.98-124.00  92.00  176
  6  \w     44.00 103.00   0.50   30.00    --  106.98 -94.00 -30.00  118
  7  \w     42.00  76.00   0.50   30.00    --  106.98 -45.00  30.00   68
  8  \w     36.00  65.00   0.50   30.00    --  106.98 -30.00-150.00   58
  9  \w     36.00  65.00   0.50   30.00    --  106.98 -30.00 -90.00   58
 10  \w     42.00  68.00   0.50   30.00    --  106.98 -30.00-180.00   52
 11  \w     35.00 118.00   0.50   30.00    --  106.98-125.00 -90.00  166
 12  \w     42.00  68.00   0.50   30.00    --  106.98 -30.00  90.00   52
 13  \w     43.00 102.00   0.50   30.00    --  106.98 -94.00 -90.00  118
 14  \w     80.00 154.00   0.50   30.00    --  106.98  30.00  30.00  148
 15  \w   -127.00 -41.00   0.50   10.00    --  -40.71-172.00  37.00  172
 16  \w   -115.00 -11.00   0.50   10.00    --  -40.71 -57.00  60.00  208
 17  \w   -115.00 -11.00   0.50   10.00    --  -40.71 -57.00 150.00  208
 18  \w   -117.00 -14.00   0.50   10.00    --  -40.71 -37.00-120.00  206
 19  \w     76.00 158.00   0.50   30.00    --  106.98  30.00 -60.00  164
 20  \w     76.00 158.00   0.50   30.00    --  106.98  30.00 120.00  164
 21  \w     76.00 158.00   0.50   30.00    --  106.98  30.00-150.00  164
 22  \w     29.00  54.00   0.50   30.00    --  106.98 -30.00 -60.00   50
 23  \w     32.00  77.00   0.50   30.00    --  106.98 -45.00 120.00   90
;
_diffrn_measurement_device 'four-circle diffractometer'
_diffrn_measurement_device_type 'SuperNova, Single source at offset, Atlas'
_diffrn_measurement_method '\w scans'
_diffrn_orient_matrix_type 'CrysAlisPro convention (1999,Acta A55,543-557)'
_diffrn_orient_matrix_UB_11 0.0180038000
_diffrn_orient_matrix_UB_12 -0.0451701000
_diffrn_orient_matrix_UB_13 0.0292159000
_diffrn_orient_matrix_UB_21 0.0095392000
_diffrn_orient_matrix_UB_22 0.0496447000
_diffrn_orient_matrix_UB_23 0.0272997000
_diffrn_orient_matrix_UB_31 -0.0617827000
_diffrn_orient_matrix_UB_32 -0.0056320000
_diffrn_orient_matrix_UB_33 0.0069574000
_diffrn_radiation_monochromator mirror
_diffrn_radiation_probe x-ray
_diffrn_radiation_type CuK\a
_diffrn_radiation_wavelength 1.54184
_diffrn_reflns_av_R_equivalents 0.0328
_diffrn_reflns_av_unetI/netI 0.0267
_diffrn_reflns_Laue_measured_fraction_full 0.999
_diffrn_reflns_Laue_measured_fraction_max 0.977
_diffrn_reflns_limit_h_max 21
_diffrn_reflns_limit_h_min -29
_diffrn_reflns_limit_k_max 28
_diffrn_reflns_limit_k_min -28
_diffrn_reflns_limit_l_max 47
_diffrn_reflns_limit_l_min -46
_diffrn_reflns_number 173427
_diffrn_reflns_point_group_measured_fraction_full 0.999
_diffrn_reflns_point_group_measured_fraction_max 0.977
_diffrn_reflns_theta_full 67.684
_diffrn_reflns_theta_max 74.021
_diffrn_reflns_theta_min 3.386
_diffrn_source 'micro-focus sealed X-ray tube'
_diffrn_source_type 'SuperNova (Cu) X-ray Source'
_exptl_absorpt_coefficient_mu 1.782
_exptl_absorpt_correction_T_max 0.991
_exptl_absorpt_correction_T_min 0.972
_exptl_absorpt_correction_type gaussian
_exptl_absorpt_process_details
;
CrysAlisPro 1.171.38.41 (Rigaku Oxford Diffraction, 2015)
Numerical absorption correction based on gaussian integration over
			a multifaceted crystal model
Empirical absorption correction using spherical harmonics,
 implemented in SCALE3 ABSPACK scaling algorithm.
;
_exptl_crystal_colour 'dark red'
_exptl_crystal_colour_modifier dark
_exptl_crystal_colour_primary red
_exptl_crystal_density_diffrn 1.164
_exptl_crystal_description block
_exptl_crystal_F_000 7656
_exptl_crystal_size_max 0.274
_exptl_crystal_size_mid 0.14
_exptl_crystal_size_min 0.076
_refine_diff_density_max 1.358
_refine_diff_density_min -0.700
_refine_diff_density_rms 0.068
_refine_ls_extinction_method none
_refine_ls_goodness_of_fit_ref 0.966
_refine_ls_hydrogen_treatment constr
_refine_ls_matrix_type full
_refine_ls_number_parameters 2179
_refine_ls_number_reflns 41200
_refine_ls_number_restraints 0
_refine_ls_restrained_S_all 0.966
_refine_ls_R_factor_all 0.0643
_refine_ls_R_factor_gt 0.0509
_refine_ls_shift/su_max 0.002
_refine_ls_shift/su_mean 0.000
_refine_ls_structure_factor_coef Fsqd
_refine_ls_weighting_details 'w=1/[\s^2^(Fo^2^)+(0.0923P)^2^+21.3126P] where P=(Fo^2^+2Fc^2^)/3'
_refine_ls_weighting_scheme calc
_refine_ls_wR_factor_gt 0.1450
_refine_ls_wR_factor_ref 0.1570
_reflns_Friedel_coverage 0.000
_reflns_number_gt 32975
_reflns_number_total 41200
_reflns_threshold_expression 'I > 2\s(I)'
_cod_data_source_file ic5b02979_si_001.cif
_cod_data_source_block 3
_cod_depositor_comments
;

2020-05-14
Z value and formula fixed to values more according to usual
chemical conventions.                 miguel
;
_cod_original_formula_sum 'C222 H258 Br3 Ga3 N6 Ni3'
_cod_original_formula_weight 3635.35
_cod_original_formula_moiety '3(C74 H86 Br Ga N2 Ni)'
_cod_original_formula_units_Z 4
_cod_original_cell_volume 20749.3(7)
_cod_database_code 4347293
_shelxl_version_number 2014/6
_chemical_oxdiff_formula C74H86NiN2GaBr
_shelx_space_group_comment
;
The symmetry employed for this shelxl refinement is uniquely defined
by the following loop, which should always be used as a source of
symmetry information in preference to the above space-group names.
They are only intended as comments.
;
_reflns_odcompleteness_completeness 99.95
_reflns_odcompleteness_iscentric 1
_reflns_odcompleteness_theta 66.97
_olex2_refinement_description
;
1. Fixed Uiso
 At 1.2 times of:
  All C(H) groups, All C(H,H) groups
 At 1.5 times of:
  All C(H,H,H) groups
2.a Ternary CH refined with riding coordinates:
 C364(H364), C357(H357), C366(H366), C360(H360), C35(H35), C43(H43), C32(H32),
 C46(H46), C198(H198), C197(H197), C204(H204), C206(H206)
2.b Secondary CH2 refined with riding coordinates:
 C447(H44a,H44b), C448(H44c,H44d), C449(H44e,H44f), C445(H44g,H44h), C446(H44i,
 H44j), C127(H12a,H12b), C128(H12c,H12d), C130(H13g,H13h), C126(H12e,H12f),
 C129(H12g,H12h), C287(H28a,H28b), C286(H28c,H28d), C290(H29g,H29h), C288(H28e,
 H28f), C289(H28g,H28h)
2.c Aromatic/amide H refined with riding coordinates:
 C336(H336), C349(H349), C382(H382), C343(H343), C351(H351), C347(H347),
 C365(H365), C386(H386), C344(H344), C345(H345), C400(H400), C359(H359),
 C367(H367), C369(H369), C374(H374), C358(H358), C371(H371), C377(H377),
 C392(H392), C350(H350), C346(H346), C348(H348), C352(H352), C381(H381),
 C379(H379), C385(H385), C373(H373), C51(H51), C24(H24), C70(H70), C25(H25),
 C34(H34), C54(H54), C26(H26), C56(H56), C28(H28), C30(H30), C22(H22), C27(H27),
  C31(H31), C61(H61), C58(H58), C48(H48), C45(H45), C49(H49), C18(H18),
 C33(H33), C66(H66), C29(H29), C44(H44), C80(H80), C23(H23), C64(H64), C60(H60),
  C175(H175), C186(H186), C188(H188), C187(H187), C182(H182), C199(H199),
 C220(H220), C213(H213), C218(H218), C184(H184), C212(H212), C196(H196),
 C185(H185), C225(H225), C228(H228), C221(H221), C190(H190), C203(H203),
 C237(H237), C208(H208), C209(H209), C224(H224), C216(H216), C191(H191),
 C189(H189), C183(H183), C205(H205)
2.d Idealised Me refined as rotating group:
 C337(H33a,H33b,H33c), C397(H39a,H39b,H39c), C340(H34a,H34b,H34c), C389(H38a,
 H38b,H38c), C398(H39d,H39e,H39f), C402(H40a,H40b,H40c), C403(H40d,H40e,H40f),
 C450(H45a,H45b,H45c), C464(H46a,H46b,H46c), C461(H46d,H46e,H46f), C390(H39g,
 H39h,H39i), C321(H32a,H32b,H32c), C395(H39j,H39k,H39l), C453(H45d,H45e,H45f),
 C458(H45g,H45h,H45i), C143(H14a,H14b,H14c), C19(H19a,H19b,H19c), C67(H67a,H67b,
 H67c), C17(H17a,H17b,H17c), C74(H74a,H74b,H74c), C77(H77a,H77b,H77c),
 C131(H13a,H13b,H13c), C75(H75a,H75b,H75c), C136(H13d,H13e,H13f), C82(H82a,H82b,
 H82c), C139(H13i,H13j,H13k), C140(H14d,H14e,H14f), C69(H69a,H69b,H69c),
 C78(H78a,H78b,H78c), C84(H84a,H84b,H84c), C176(H17d,H17e,H17f), C233(H23a,H23b,
 H23c), C297(H29a,H29b,H29c), C242(H24a,H24b,H24c), C296(H29d,H29e,H29f),
 C239(H23d,H23e,H23f), C230(H23g,H23h,H23i), C240(H24d,H24e,H24f), C300(H30a,
 H30b,H30c), C293(H29i,H29j,H29k), C305(H30d,H30e,H30f), C234(H23j,H23k,H23l),
 C179(H17g,H17h,H17i), C231(H23m,H23n,H23o), C244(H24g,H24h,H24i)
;
_olex2_submission_special_instructions 'No special instructions were received'
_oxdiff_exptl_absorpt_empirical_details
;
Empirical correction (ABSPACK) includes:
- Absorption correction using spherical harmonics
- Frame scaling
;
_oxdiff_exptl_absorpt_empirical_full_max 1.357
_oxdiff_exptl_absorpt_empirical_full_min 0.739

loop_
_space_group_symop_operation_xyz
'x, y, z'
'-x+1/2, y+1/2, -z+1/2'
'-x, -y, -z'
'x-1/2, -y-1/2, z-1/2'

loop_
_atom_site_label
_atom_site_type_symbol
_atom_site_fract_x
_atom_site_fract_y
_atom_site_fract_z
_atom_site_U_iso_or_equiv
_atom_site_adp_type
_atom_site_occupancy
_atom_site_site_symmetry_order
_atom_site_calc_flag
_atom_site_refinement_flags_posn
Br1 Br 0.51371(2) 0.75209(2) 0.62129(2) 0.03979(8) Uani 1 1 d .
Ga1 Ga 0.62622(2) 0.73631(2) 0.63382(2) 0.03417(8) Uani 1 1 d .
Ni1 Ni 0.56879(2) 0.73746(2) 0.67600(2) 0.03450(11) Uani 1 1 d .
N1 N 0.65768(11) 0.79836(11) 0.60684(6) 0.0380(5) Uani 1 1 d .
N2 N 0.63988(10) 0.67320(11) 0.60098(6) 0.0370(5) Uani 1 1 d .
C336 C 0.64843(13) 0.74029(13) 0.55363(8) 0.0398(6) Uani 1 1 d .
H336 H 0.6435 0.7434 0.5292 0.048 Uiso 1 1 calc R
C332 C 0.60551(13) 0.62589(14) 0.73101(8) 0.0400(6) Uani 1 1 d .
C322 C 0.61025(13) 0.73949(13) 0.72641(7) 0.0386(6) Uani 1 1 d .
C335 C 0.58348(14) 0.84942(13) 0.72924(7) 0.0421(7) Uani 1 1 d .
C334 C 0.46055(13) 0.79142(13) 0.71162(8) 0.0399(6) Uani 1 1 d .
C323 C 0.57987(13) 0.68434(13) 0.72321(7) 0.0373(6) Uani 1 1 d .
C324 C 0.52170(13) 0.69721(13) 0.71568(7) 0.0376(6) Uani 1 1 d .
C325 C 0.51575(13) 0.76088(13) 0.71553(8) 0.0389(6) Uani 1 1 d .
C326 C 0.56995(13) 0.78648(13) 0.72375(7) 0.0385(6) Uani 1 1 d .
C327 C 0.65992(13) 0.79255(13) 0.57216(8) 0.0392(6) Uani 1 1 d .
C329 C 0.64347(13) 0.68413(13) 0.56710(8) 0.0381(6) Uani 1 1 d .
C341 C 0.59853(14) 0.57602(13) 0.61067(8) 0.0417(7) Uani 1 1 d .
C330 C 0.64564(13) 0.61340(13) 0.61366(8) 0.0385(6) Uani 1 1 d .
C333 C 0.47409(13) 0.65486(13) 0.70932(8) 0.0410(6) Uani 1 1 d .
C328 C 0.67822(14) 0.85309(13) 0.62307(8) 0.0428(7) Uani 1 1 d .
C337 C 0.67798(15) 0.84358(14) 0.55145(9) 0.0475(7) Uani 1 1 d .
H33A H 0.6485 0.8723 0.5486 0.071 Uiso 1 1 calc GR
H33B H 0.6854 0.8303 0.5287 0.071 Uiso 1 1 calc GR
H33C H 0.7117 0.8606 0.5639 0.071 Uiso 1 1 calc GR
C331 C 0.67113(14) 0.74450(13) 0.73945(8) 0.0410(7) Uani 1 1 d .
C364 C 0.53975(14) 0.59471(14) 0.59449(8) 0.0434(7) Uani 1 1 d .
H364 H 0.5423 0.6340 0.5847 0.052 Uiso 1 1 calc R
C349 C 0.44867(14) 0.83961(14) 0.68946(8) 0.0425(7) Uani 1 1 d .
H349 H 0.4756 0.8525 0.6758 0.051 Uiso 1 1 calc R
C382 C 0.36855(15) 0.80368(17) 0.73036(10) 0.0526(8) Uani 1 1 d .
H382 H 0.3419 0.7917 0.7445 0.063 Uiso 1 1 calc R
C343 C 0.71238(13) 0.71426(14) 0.72439(8) 0.0434(7) Uani 1 1 d .
H343 H 0.7017 0.6912 0.7046 0.052 Uiso 1 1 calc R
C338 C 0.64378(16) 0.90254(14) 0.62031(8) 0.0464(7) Uani 1 1 d .
C342 C 0.69932(14) 0.59448(15) 0.62888(9) 0.0455(7) Uani 1 1 d .
C397 C 0.49943(14) 0.59692(16) 0.62202(9) 0.0485(7) Uani 1 1 d .
H39A H 0.4969 0.5589 0.6322 0.073 Uiso 1 1 calc GR
H39B H 0.4627 0.6089 0.6111 0.073 Uiso 1 1 calc GR
H39C H 0.5133 0.6244 0.6401 0.073 Uiso 1 1 calc GR
C340 C 0.64381(16) 0.63414(15) 0.54158(8) 0.0485(8) Uani 1 1 d .
H34A H 0.6705 0.6051 0.5513 0.073 Uiso 1 1 calc GR
H34B H 0.6543 0.6483 0.5198 0.073 Uiso 1 1 calc GR
H34C H 0.6068 0.6171 0.5373 0.073 Uiso 1 1 calc GR
C351 C 0.55201(16) 0.88405(15) 0.74893(9) 0.0490(8) Uani 1 1 d .
H351 H 0.5214 0.8681 0.7583 0.059 Uiso 1 1 calc R
C414 C 0.35680(15) 0.85118(16) 0.70794(10) 0.0518(8) Uani 1 1 d .
C347 C 0.47076(15) 0.60736(15) 0.73172(9) 0.0502(8) Uani 1 1 d .
H347 H 0.4983 0.6022 0.7510 0.060 Uiso 1 1 calc R
C357 C 0.58118(16) 0.90174(14) 0.60516(9) 0.0488(8) Uani 1 1 d .
H357 H 0.5727 0.8638 0.5938 0.059 Uiso 1 1 calc R
C365 C 0.60674(16) 0.51918(14) 0.62328(9) 0.0501(8) Uani 1 1 d .
H365 H 0.5763 0.4935 0.6214 0.060 Uiso 1 1 calc R
C386 C 0.64284(18) 0.93376(15) 0.72262(9) 0.0549(9) Uani 1 1 d .
H386 H 0.6741 0.9495 0.7139 0.066 Uiso 1 1 calc R
C344 C 0.68883(15) 0.77801(15) 0.76941(8) 0.0479(7) Uani 1 1 d .
H344 H 0.6623 0.7985 0.7802 0.057 Uiso 1 1 calc R
C339 C 0.73446(16) 0.85510(15) 0.63991(9) 0.0501(8) Uani 1 1 d .
C345 C 0.63989(15) 0.61625(16) 0.76286(9) 0.0507(8) Uani 1 1 d .
H345 H 0.6484 0.6471 0.7785 0.061 Uiso 1 1 calc R
C417 C 0.61127(18) 0.96885(15) 0.74157(9) 0.0564(9) Uani 1 1 d .
C400 C 0.65935(17) 0.50009(15) 0.63852(9) 0.0528(8) Uani 1 1 d .
H400 H 0.6639 0.4620 0.6469 0.063 Uiso 1 1 calc R
C359 C 0.75534(18) 0.90936(17) 0.65223(10) 0.0592(9) Uani 1 1 d .
H359 H 0.7924 0.9121 0.6633 0.071 Uiso 1 1 calc R
C366 C 0.75107(15) 0.63311(16) 0.63069(10) 0.0549(8) Uani 1 1 d .
H366 H 0.7382 0.6738 0.6309 0.066 Uiso 1 1 calc R
C389 C 0.56557(19) 0.95004(16) 0.57759(10) 0.0596(9) Uani 1 1 d .
H38A H 0.5712 0.9876 0.5886 0.089 Uiso 1 1 calc GR
H38B H 0.5267 0.9460 0.5677 0.089 Uiso 1 1 calc GR
H38C H 0.5891 0.9467 0.5592 0.089 Uiso 1 1 calc GR
C367 C 0.70459(16) 0.53720(15) 0.64118(10) 0.0523(8) Uani 1 1 d .
H367 H 0.7397 0.5239 0.6515 0.063 Uiso 1 1 calc R
C369 C 0.76885(15) 0.71773(15) 0.73816(9) 0.0485(7) Uani 1 1 d .
H369 H 0.7954 0.6968 0.7276 0.058 Uiso 1 1 calc R
C374 C 0.61590(16) 0.52320(15) 0.71738(9) 0.0524(8) Uani 1 1 d .
H374 H 0.6073 0.4921 0.7019 0.063 Uiso 1 1 calc R
C358 C 0.66739(19) 0.95528(16) 0.63333(10) 0.0577(9) Uani 1 1 d .
H358 H 0.6451 0.9888 0.6317 0.069 Uiso 1 1 calc R
C371 C 0.74551(16) 0.78104(15) 0.78319(9) 0.0537(9) Uani 1 1 d .
H371 H 0.7562 0.8031 0.8034 0.064 Uiso 1 1 calc R
C360 C 0.77229(16) 0.80203(17) 0.64407(10) 0.0557(9) Uani 1 1 d .
H360 H 0.7483 0.7684 0.6476 0.067 Uiso 1 1 calc R
C377 C 0.42638(17) 0.56759(16) 0.72534(11) 0.0570(9) Uani 1 1 d .
H377 H 0.4244 0.5366 0.7408 0.068 Uiso 1 1 calc R
C412 C 0.38494(15) 0.57324(16) 0.69627(10) 0.0544(8) Uani 1 1 d .
C392 C 0.7225(2) 0.95896(16) 0.64846(10) 0.0637(10) Uani 1 1 d .
H392 H 0.7377 0.9949 0.6562 0.076 Uiso 1 1 calc R
C408 C 0.65008(17) 0.51386(16) 0.74913(10) 0.0571(9) Uani 1 1 d .
C398 C 0.51538(17) 0.55383(17) 0.56487(10) 0.0586(9) Uani 1 1 d .
H39D H 0.5390 0.5545 0.5465 0.088 Uiso 1 1 calc GR
H39E H 0.4780 0.5665 0.5556 0.088 Uiso 1 1 calc GR
H39F H 0.5138 0.5148 0.5739 0.088 Uiso 1 1 calc GR
C402 C 0.79266(18) 0.6233(2) 0.66407(11) 0.0684(11) Uani 1 1 d .
H40A H 0.7724 0.6216 0.6840 0.103 Uiso 1 1 calc GR
H40B H 0.8192 0.6550 0.6670 0.103 Uiso 1 1 calc GR
H40C H 0.8125 0.5872 0.6621 0.103 Uiso 1 1 calc GR
C403 C 0.78091(18) 0.6253(2) 0.59830(12) 0.0758(13) Uani 1 1 d .
H40D H 0.7929 0.5855 0.5969 0.114 Uiso 1 1 calc GR
H40E H 0.8132 0.6507 0.6000 0.114 Uiso 1 1 calc GR
H40F H 0.7554 0.6350 0.5776 0.114 Uiso 1 1 calc GR
C450 C 0.88709(17) 0.7109(2) 0.77278(12) 0.0688(11) Uani 1 1 d .
H45A H 0.8888 0.7110 0.7479 0.103 Uiso 1 1 calc GR
H45B H 0.8729 0.6739 0.7795 0.103 Uiso 1 1 calc GR
H45C H 0.9243 0.7171 0.7852 0.103 Uiso 1 1 calc GR
C447 C 0.33785(19) 0.5281(2) 0.68831(13) 0.0722(11) Uani 1 1 d .
H44A H 0.3120 0.5412 0.6681 0.087 Uiso 1 1 calc R
H44B H 0.3543 0.4914 0.6820 0.087 Uiso 1 1 calc R
C448 C 0.30096(18) 0.8837(2) 0.70627(13) 0.0723(12) Uani 1 1 d .
H44C H 0.2917 0.9009 0.6831 0.087 Uiso 1 1 calc R
H44D H 0.2713 0.8561 0.7096 0.087 Uiso 1 1 calc R
C449 C 0.6239(2) 1.03329(17) 0.74796(12) 0.0705(12) Uani 1 1 d .
H44E H 0.6002 1.0557 0.7302 0.085 Uiso 1 1 calc R
H44F H 0.6133 1.0438 0.7707 0.085 Uiso 1 1 calc R
C464 C 0.6840(2) 1.05108(19) 0.74725(15) 0.0958(19) Uani 1 1 d .
H46A H 0.6948 1.0421 0.7246 0.144 Uiso 1 1 calc GR
H46B H 0.7080 1.0302 0.7652 0.144 Uiso 1 1 calc GR
H46C H 0.6878 1.0923 0.7515 0.144 Uiso 1 1 calc GR
C461 C 0.3026(2) 0.9302(3) 0.73319(18) 0.1030(19) Uani 1 1 d .
H46D H 0.3317 0.9579 0.7299 0.154 Uiso 1 1 calc GR
H46E H 0.3105 0.9132 0.7562 0.154 Uiso 1 1 calc GR
H46F H 0.2668 0.9498 0.7309 0.154 Uiso 1 1 calc GR
C350 C 0.41941(14) 0.77386(15) 0.73200(9) 0.0465(7) Uani 1 1 d .
H350 H 0.4261 0.7418 0.7469 0.056 Uiso 1 1 calc R
C346 C 0.59447(15) 0.57834(14) 0.70840(9) 0.0458(7) Uani 1 1 d .
H346 H 0.5722 0.5837 0.6868 0.055 Uiso 1 1 calc R
C348 C 0.43163(13) 0.66100(14) 0.68094(9) 0.0439(7) Uani 1 1 d .
H348 H 0.4323 0.6930 0.6660 0.053 Uiso 1 1 calc R
C352 C 0.62906(16) 0.87514(15) 0.71615(9) 0.0494(8) Uani 1 1 d .
H352 H 0.6508 0.8528 0.7028 0.059 Uiso 1 1 calc R
C381 C 0.39755(15) 0.86846(15) 0.68748(9) 0.0497(8) Uani 1 1 d .
H381 H 0.3903 0.9000 0.6722 0.060 Uiso 1 1 calc R
C379 C 0.38842(14) 0.62062(16) 0.67440(10) 0.0508(8) Uani 1 1 d .
H379 H 0.3612 0.6255 0.6549 0.061 Uiso 1 1 calc R
C385 C 0.56599(18) 0.94329(16) 0.75493(9) 0.0568(9) Uani 1 1 d .
H385 H 0.5443 0.9659 0.7682 0.068 Uiso 1 1 calc R
C390 C 0.54468(17) 0.90822(17) 0.63465(9) 0.0557(9) Uani 1 1 d .
H39G H 0.5541 0.8780 0.6518 0.084 Uiso 1 1 calc GR
H39H H 0.5056 0.9050 0.6251 0.084 Uiso 1 1 calc GR
H39I H 0.5514 0.9458 0.6456 0.084 Uiso 1 1 calc GR
C406 C 0.78661(15) 0.75201(15) 0.76766(10) 0.0503(8) Uani 1 1 d .
C373 C 0.66154(17) 0.56109(18) 0.77140(10) 0.0603(10) Uani 1 1 d .
H373 H 0.6845 0.5557 0.7928 0.072 Uiso 1 1 calc R
C445 C 0.84847(17) 0.75905(18) 0.78170(12) 0.0646(11) Uani 1 1 d .
H44G H 0.8616 0.7956 0.7728 0.077 Uiso 1 1 calc R
H44H H 0.8519 0.7624 0.8071 0.077 Uiso 1 1 calc R
C321 C 0.81783(18) 0.8049(2) 0.67585(11) 0.0664(10) Uani 1 1 d .
H32A H 0.8460 0.8330 0.6716 0.100 Uiso 1 1 calc GR
H32B H 0.8351 0.7671 0.6798 0.100 Uiso 1 1 calc GR
H32C H 0.8012 0.8164 0.6962 0.100 Uiso 1 1 calc GR
C395 C 0.79929(19) 0.7897(2) 0.61139(12) 0.0743(12) Uani 1 1 d .
H39J H 0.7704 0.7811 0.5921 0.111 Uiso 1 1 calc GR
H39K H 0.8242 0.7567 0.6156 0.111 Uiso 1 1 calc GR
H39L H 0.8204 0.8233 0.6057 0.111 Uiso 1 1 calc GR
C453 C 0.7023(2) 0.4241(2) 0.73175(15) 0.0882(16) Uani 1 1 d .
H45D H 0.6752 0.4162 0.7115 0.132 Uiso 1 1 calc GR
H45E H 0.7187 0.3881 0.7410 0.132 Uiso 1 1 calc GR
H45F H 0.7315 0.4490 0.7251 0.132 Uiso 1 1 calc GR
C446 C 0.6741(2) 0.4535(2) 0.75892(13) 0.0813(14) Uani 1 1 d .
H44I H 0.7010 0.4571 0.7801 0.098 Uiso 1 1 calc R
H44J H 0.6436 0.4287 0.7644 0.098 Uiso 1 1 calc R
C458 C 0.3054(2) 0.5176(3) 0.71829(16) 0.0998(18) Uani 1 1 d .
H45G H 0.2752 0.4907 0.7111 0.150 Uiso 1 1 calc GR
H45H H 0.2902 0.5539 0.7253 0.150 Uiso 1 1 calc GR
H45I H 0.3301 0.5013 0.7377 0.150 Uiso 1 1 calc GR
Br2 Br 0.65626(2) 0.76129(2) 0.44643(2) 0.04629(8) Uani 1 1 d .
Ga2 Ga 0.62381(2) 0.73473(2) 0.37895(2) 0.04065(9) Uani 1 1 d .
Ni2 Ni 0.60638(2) 0.82285(2) 0.40338(2) 0.04464(13) Uani 1 1 d .
N4 N 0.58737(10) 0.65742(11) 0.38145(7) 0.0390(5) Uani 1 1 d .
N3 N 0.69291(11) 0.70202(12) 0.36326(7) 0.0423(6) Uani 1 1 d .
C15 C 0.49621(13) 0.65593(13) 0.40547(8) 0.0403(6) Uani 1 1 d .
C11 C 0.52292(15) 0.87847(14) 0.45803(9) 0.0468(7) Uani 1 1 d .
C6 C 0.52647(13) 0.65303(14) 0.37654(8) 0.0408(6) Uani 1 1 d .
C8 C 0.70874(13) 0.64693(15) 0.37005(8) 0.0445(7) Uani 1 1 d .
C51 C 0.51986(14) 0.83939(14) 0.51646(8) 0.0453(7) Uani 1 1 d .
H51 H 0.5379 0.8192 0.5359 0.054 Uiso 1 1 calc R
C24 C 0.54864(15) 0.84922(14) 0.48812(8) 0.0449(7) Uani 1 1 d .
H24 H 0.5857 0.8362 0.4890 0.054 Uiso 1 1 calc R
C89 C 0.46490(15) 0.85864(15) 0.51696(9) 0.0488(8) Uani 1 1 d .
C9 C 0.72866(14) 0.73896(15) 0.34460(9) 0.0459(7) Uani 1 1 d .
C70 C 0.40961(14) 0.64799(16) 0.36513(10) 0.0503(8) Uani 1 1 d .
H70 H 0.3703 0.6473 0.3612 0.060 Uiso 1 1 calc R
C143 C 0.8681(3) 1.0123(4) 0.3693(3) 0.211(6) Uani 1 1 d .
H14A H 0.8988 1.0358 0.3634 0.316 Uiso 1 1 calc GR
H14B H 0.8785 0.9718 0.3692 0.316 Uiso 1 1 calc GR
H14C H 0.8599 1.0229 0.3924 0.316 Uiso 1 1 calc GR
C20 C 0.77676(15) 0.76552(17) 0.36291(9) 0.0515(8) Uani 1 1 d .
C2 C 0.57542(16) 0.89040(15) 0.37038(9) 0.0486(8) Uani 1 1 d .
C25 C 0.46820(17) 0.89773(17) 0.45822(9) 0.0568(9) Uani 1 1 d .
H25 H 0.4499 0.9172 0.4386 0.068 Uiso 1 1 calc R
C34 C 0.44010(14) 0.64306(16) 0.33744(9) 0.0505(8) Uani 1 1 d .
H34 H 0.4210 0.6382 0.3148 0.061 Uiso 1 1 calc R
C3 C 0.55292(15) 0.88694(14) 0.42700(9) 0.0475(7) Uani 1 1 d .
C21 C 0.71433(16) 0.74651(17) 0.30818(9) 0.0535(8) Uani 1 1 d .
C10 C 0.56467(16) 0.89647(16) 0.33128(9) 0.0501(8) Uani 1 1 d .
C19 C 0.76456(15) 0.62440(17) 0.36103(11) 0.0564(9) Uani 1 1 d .
H19A H 0.7727 0.6425 0.3397 0.085 Uiso 1 1 calc GR
H19B H 0.7625 0.5828 0.3579 0.085 Uiso 1 1 calc GR
H19C H 0.7940 0.6337 0.3798 0.085 Uiso 1 1 calc GR
C54 C 0.43980(18) 0.88861(18) 0.48724(10) 0.0596(10) Uani 1 1 d .
H54 H 0.4032 0.9028 0.4867 0.071 Uiso 1 1 calc R
C67 C 0.51410(16) 0.71841(15) 0.46008(9) 0.0516(8) Uani 1 1 d .
H67A H 0.5294 0.7491 0.4471 0.077 Uiso 1 1 calc GR
H67B H 0.5322 0.7189 0.4840 0.077 Uiso 1 1 calc GR
H67C H 0.4742 0.7243 0.4596 0.077 Uiso 1 1 calc GR
C4 C 0.53136(15) 0.87635(15) 0.39164(9) 0.0485(7) Uani 1 1 d .
C13 C 0.64756(17) 0.92865(15) 0.45953(9) 0.0520(8) Uani 1 1 d .
C35 C 0.53022(15) 0.63696(17) 0.31064(9) 0.0516(8) Uani 1 1 d .
H35 H 0.5703 0.6447 0.3184 0.062 Uiso 1 1 calc R
C17 C 0.58942(15) 0.55175(15) 0.39451(10) 0.0510(8) Uani 1 1 d .
H17A H 0.5683 0.5576 0.4138 0.077 Uiso 1 1 calc GR
H17B H 0.6174 0.5220 0.4006 0.077 Uiso 1 1 calc GR
H17C H 0.5643 0.5397 0.3741 0.077 Uiso 1 1 calc GR
C12 C 0.47157(16) 0.86287(16) 0.37775(8) 0.0492(8) Uani 1 1 d .
C14 C 0.67314(16) 0.94029(15) 0.38046(9) 0.0509(8) Uani 1 1 d .
C26 C 0.44434(16) 0.81232(17) 0.38561(10) 0.0555(8) Uani 1 1 d .
H26 H 0.4648 0.7829 0.3983 0.067 Uiso 1 1 calc R
C74 C 0.50998(17) 0.68001(18) 0.28084(10) 0.0602(9) Uani 1 1 d .
H74A H 0.4707 0.6734 0.2728 0.090 Uiso 1 1 calc GR
H74B H 0.5315 0.6742 0.2617 0.090 Uiso 1 1 calc GR
H74C H 0.5152 0.7193 0.2894 0.090 Uiso 1 1 calc GR
C127 C 0.43393(17) 0.84626(18) 0.54797(10) 0.0584(9) Uani 1 1 d .
H12A H 0.4612 0.8334 0.5675 0.070 Uiso 1 1 calc R
H12B H 0.4080 0.8141 0.5418 0.070 Uiso 1 1 calc R
C56 C 0.38719(18) 0.80446(18) 0.37499(11) 0.0628(10) Uani 1 1 d .
H56 H 0.3700 0.7701 0.3810 0.075 Uiso 1 1 calc R
C28 C 0.70410(18) 0.91311(17) 0.46561(10) 0.0578(9) Uani 1 1 d .
H28 H 0.7185 0.8883 0.4498 0.069 Uiso 1 1 calc R
C30 C 0.69352(19) 0.99460(17) 0.39358(10) 0.0610(10) Uani 1 1 d .
H30 H 0.6761 1.0133 0.4108 0.073 Uiso 1 1 calc R
C22 C 0.54258(17) 0.85134(17) 0.30930(9) 0.0567(9) Uani 1 1 d .
H22 H 0.5367 0.8147 0.3187 0.068 Uiso 1 1 calc R
C43 C 0.79192(15) 0.76232(18) 0.40258(10) 0.0555(9) Uani 1 1 d .
H43 H 0.7629 0.7391 0.4120 0.067 Uiso 1 1 calc R
C85 C 0.53731(16) 0.91540(18) 0.25817(9) 0.0570(9) Uani 1 1 d .
C27 C 0.43980(18) 0.90460(17) 0.35723(10) 0.0575(9) Uani 1 1 d .
H27 H 0.4572 0.9385 0.3506 0.069 Uiso 1 1 calc R
C31 C 0.70030(17) 0.91469(16) 0.35464(9) 0.0547(9) Uani 1 1 d .
H31 H 0.6877 0.8787 0.3454 0.066 Uiso 1 1 calc R
C61 C 0.6646(2) 0.98628(17) 0.51273(10) 0.0647(11) Uani 1 1 d .
H61 H 0.6509 1.0116 0.5286 0.078 Uiso 1 1 calc R
C58 C 0.38316(19) 0.89633(18) 0.34662(10) 0.0648(11) Uani 1 1 d .
H58 H 0.3629 0.9249 0.3330 0.078 Uiso 1 1 calc R
C48 C 0.52922(18) 0.86098(19) 0.27334(10) 0.0606(9) Uani 1 1 d .
H48 H 0.5145 0.8304 0.2590 0.073 Uiso 1 1 calc R
C45 C 0.75174(19) 0.7785(2) 0.29041(10) 0.0659(10) Uani 1 1 d .
H45 H 0.7433 0.7838 0.2662 0.079 Uiso 1 1 calc R
C49 C 0.55842(19) 0.96003(19) 0.28032(10) 0.0645(10) Uani 1 1 d .
H49 H 0.5640 0.9968 0.2710 0.077 Uiso 1 1 calc R
C94 C 0.7200(2) 0.97068(18) 0.51843(11) 0.0681(11) Uani 1 1 d .
C77 C 0.84906(18) 0.7334(2) 0.41393(12) 0.0721(11) Uani 1 1 d .
H77A H 0.8485 0.6942 0.4049 0.108 Uiso 1 1 calc GR
H77B H 0.8564 0.7324 0.4392 0.108 Uiso 1 1 calc GR
H77C H 0.8782 0.7554 0.4049 0.108 Uiso 1 1 calc GR
C131 C 0.5758(2) 0.9072(3) 0.20098(11) 0.0794(13) Uani 1 1 d .
H13A H 0.5680 0.9155 0.1762 0.119 Uiso 1 1 calc GR
H13B H 0.5831 0.8662 0.2043 0.119 Uiso 1 1 calc GR
H13C H 0.6083 0.9291 0.2110 0.119 Uiso 1 1 calc GR
C75 C 0.5249(2) 0.57464(19) 0.29680(12) 0.0738(12) Uani 1 1 d .
H75A H 0.5352 0.5478 0.3158 0.111 Uiso 1 1 calc GR
H75B H 0.5495 0.5693 0.2792 0.111 Uiso 1 1 calc GR
H75C H 0.4866 0.5674 0.2866 0.111 Uiso 1 1 calc GR
C136 C 0.40102(18) 0.8970(2) 0.56031(10) 0.0655(11) Uani 1 1 d .
H13D H 0.3718 0.9083 0.5418 0.098 Uiso 1 1 calc GR
H13E H 0.4260 0.9294 0.5663 0.098 Uiso 1 1 calc GR
H13F H 0.3843 0.8854 0.5807 0.098 Uiso 1 1 calc GR
C82 C 0.6373(2) 0.7562(3) 0.25605(12) 0.0898(17) Uani 1 1 d .
H82A H 0.6350 0.7965 0.2627 0.135 Uiso 1 1 calc GR
H82B H 0.6002 0.7421 0.2472 0.135 Uiso 1 1 calc GR
H82C H 0.6614 0.7526 0.2380 0.135 Uiso 1 1 calc GR
C128 C 0.2919(2) 0.8390(3) 0.34540(16) 0.0947(17) Uani 1 1 d .
H12C H 0.2817 0.8530 0.3215 0.114 Uiso 1 1 calc R
H12D H 0.2826 0.7977 0.3457 0.114 Uiso 1 1 calc R
C130 C 0.8179(2) 1.0222(2) 0.34339(17) 0.0912(16) Uani 1 1 d .
H13G H 0.8239 1.0054 0.3209 0.109 Uiso 1 1 calc R
H13H H 0.8118 1.0639 0.3401 0.109 Uiso 1 1 calc R
C139 C 0.2582(3) 0.8704(3) 0.36874(18) 0.1040(19) Uani 1 1 d .
H13I H 0.2705 0.9104 0.3710 0.156 Uiso 1 1 calc GR
H13J H 0.2630 0.8523 0.3915 0.156 Uiso 1 1 calc GR
H13K H 0.2190 0.8692 0.3590 0.156 Uiso 1 1 calc GR
C140 C 0.7744(5) 1.0538(3) 0.5472(2) 0.182(5) Uani 1 1 d .
H14D H 0.8046 1.0637 0.5653 0.273 Uiso 1 1 calc GR
H14E H 0.7423 1.0781 0.5493 0.273 Uiso 1 1 calc GR
H14F H 0.7864 1.0598 0.5245 0.273 Uiso 1 1 calc GR
C18 C 0.67547(13) 0.60537(15) 0.38449(9) 0.0452(7) Uani 1 1 d .
H18 H 0.6940 0.5719 0.3937 0.054 Uiso 1 1 calc R
C7 C 0.61814(14) 0.60838(14) 0.38670(8) 0.0427(7) Uani 1 1 d .
C32 C 0.52445(14) 0.65943(15) 0.44337(8) 0.0439(7) Uani 1 1 d .
H32 H 0.5652 0.6544 0.4436 0.053 Uiso 1 1 calc R
C16 C 0.49859(14) 0.64512(15) 0.34215(9) 0.0462(7) Uani 1 1 d .
C33 C 0.43748(14) 0.65405(14) 0.39888(9) 0.0463(7) Uani 1 1 d .
H33 H 0.4166 0.6569 0.4176 0.056 Uiso 1 1 calc R
C69 C 0.50295(15) 0.61059(15) 0.46584(9) 0.0498(8) Uani 1 1 d .
H69A H 0.4633 0.6160 0.4668 0.075 Uiso 1 1 calc GR
H69B H 0.5232 0.6121 0.4892 0.075 Uiso 1 1 calc GR
H69C H 0.5089 0.5733 0.4555 0.075 Uiso 1 1 calc GR
C5 C 0.61016(16) 0.90888(15) 0.42790(9) 0.0503(8) Uani 1 1 d .
C1 C 0.62300(16) 0.91386(15) 0.39266(9) 0.0502(8) Uani 1 1 d .
C66 C 0.74561(18) 0.94142(18) 0.34237(10) 0.0613(10) Uani 1 1 d .
H66 H 0.7627 0.9233 0.3248 0.074 Uiso 1 1 calc R
C46 C 0.66154(17) 0.7202(2) 0.28810(9) 0.0601(9) Uani 1 1 d .
H46 H 0.6329 0.7195 0.3041 0.072 Uiso 1 1 calc R
C29 C 0.62740(19) 0.96588(15) 0.48396(9) 0.0554(9) Uani 1 1 d .
H29 H 0.5896 0.9770 0.4811 0.066 Uiso 1 1 calc R
C44 C 0.81235(17) 0.79658(18) 0.34349(10) 0.0590(9) Uani 1 1 d .
H44 H 0.8448 0.8139 0.3552 0.071 Uiso 1 1 calc R
C97 C 0.76619(19) 0.99465(18) 0.35563(12) 0.0650(10) Uani 1 1 d .
C80 C 0.80059(19) 0.8022(2) 0.30769(11) 0.0673(11) Uani 1 1 d .
H80 H 0.8255 0.8219 0.2952 0.081 Uiso 1 1 calc R
C23 C 0.57160(18) 0.95114(18) 0.31646(10) 0.0609(9) Uani 1 1 d .
H23 H 0.5852 0.9821 0.3309 0.073 Uiso 1 1 calc R
C64 C 0.7393(2) 1.02057(18) 0.38122(12) 0.0692(11) Uani 1 1 d .
H64 H 0.7523 1.0564 0.3904 0.083 Uiso 1 1 calc R
C126 C 0.52622(18) 0.9240(2) 0.21849(10) 0.0656(10) Uani 1 1 d .
H12E H 0.4939 0.9007 0.2089 0.079 Uiso 1 1 calc R
H12F H 0.5171 0.9647 0.2134 0.079 Uiso 1 1 calc R
C60 C 0.7399(2) 0.93343(19) 0.49451(11) 0.0669(11) Uani 1 1 d .
H60 H 0.7775 0.9219 0.4978 0.080 Uiso 1 1 calc R
C92 C 0.35513(18) 0.84622(19) 0.35571(11) 0.0637(10) Uani 1 1 d .
C78 C 0.7916(2) 0.8228(2) 0.41818(12) 0.0805(13) Uani 1 1 d .
H78A H 0.8228 0.8449 0.4117 0.121 Uiso 1 1 calc GR
H78B H 0.7950 0.8200 0.4434 0.121 Uiso 1 1 calc GR
H78C H 0.7568 0.8421 0.4094 0.121 Uiso 1 1 calc GR
C129 C 0.7587(3) 0.9920(2) 0.55077(13) 0.0913(16) Uani 1 1 d .
H12G H 0.7398 0.9874 0.5715 0.110 Uiso 1 1 calc R
H12H H 0.7927 0.9682 0.5540 0.110 Uiso 1 1 calc R
C84 C 0.6709(2) 0.6574(3) 0.27756(14) 0.0894(16) Uani 1 1 d .
H84A H 0.7003 0.6560 0.2628 0.134 Uiso 1 1 calc GR
H84B H 0.6366 0.6421 0.2649 0.134 Uiso 1 1 calc GR
H84C H 0.6817 0.6343 0.2983 0.134 Uiso 1 1 calc GR
Br3 Br 0.74943(2) 0.44490(2) 0.41295(2) 0.04788(9) Uani 1 1 d .
Ga3 Ga 0.76344(2) 0.34582(2) 0.45145(2) 0.04075(9) Uani 1 1 d .
Ni3 Ni 0.82852(2) 0.41825(3) 0.45371(2) 0.04230(13) Uani 1 1 d .
N6 N 0.69353(10) 0.33995(12) 0.47314(6) 0.0397(5) Uani 1 1 d .
N5 N 0.74135(11) 0.28294(13) 0.41682(7) 0.0450(6) Uani 1 1 d .
C167 C 0.64555(13) 0.31969(14) 0.45553(8) 0.0423(7) Uani 1 1 d .
C175 C 0.64256(13) 0.29087(16) 0.42319(8) 0.0461(7) Uani 1 1 d .
H175 H 0.6065 0.2855 0.4110 0.055 Uiso 1 1 calc R
C162 C 0.90640(13) 0.39906(15) 0.48131(8) 0.0433(7) Uani 1 1 d .
C163 C 0.88346(12) 0.44587(15) 0.50077(8) 0.0425(7) Uani 1 1 d .
C186 C 0.81203(13) 0.58238(15) 0.46534(8) 0.0449(7) Uani 1 1 d .
H186 H 0.7964 0.5649 0.4444 0.054 Uiso 1 1 calc R
C171 C 0.93016(14) 0.34441(16) 0.49824(8) 0.0469(7) Uani 1 1 d .
C188 C 0.99265(14) 0.41904(18) 0.40920(9) 0.0516(8) Uani 1 1 d .
H188 H 1.0014 0.4576 0.4155 0.062 Uiso 1 1 calc R
C173 C 0.94736(13) 0.39122(17) 0.42202(8) 0.0473(8) Uani 1 1 d .
C164 C 0.87523(13) 0.49486(16) 0.47854(8) 0.0437(7) Uani 1 1 d .
C176 C 0.59142(13) 0.32486(16) 0.47121(9) 0.0488(8) Uani 1 1 d .
H17D H 0.5934 0.3005 0.4917 0.073 Uiso 1 1 calc GR
H17E H 0.5604 0.3126 0.4542 0.073 Uiso 1 1 calc GR
H17F H 0.5859 0.3648 0.4777 0.073 Uiso 1 1 calc GR
C198 C 0.66109(13) 0.46162(15) 0.49014(9) 0.0440(7) Uani 1 1 d .
H198 H 0.6556 0.4427 0.4670 0.053 Uiso 1 1 calc R
C233 C 0.70543(14) 0.50961(16) 0.48962(10) 0.0512(8) Uani 1 1 d .
H23A H 0.7118 0.5283 0.5122 0.077 Uiso 1 1 calc GR
H23B H 0.6923 0.5380 0.4719 0.077 Uiso 1 1 calc GR
H23C H 0.7401 0.4927 0.4844 0.077 Uiso 1 1 calc GR
C177 C 0.70980(14) 0.31648(17) 0.53602(9) 0.0503(8) Uani 1 1 d .
C187 C 0.87793(14) 0.58196(16) 0.51804(8) 0.0467(7) Uani 1 1 d .
H187 H 0.9066 0.5640 0.5331 0.056 Uiso 1 1 calc R
C251 C 0.81590(14) 0.66534(17) 0.50472(9) 0.0496(8) Uani 1 1 d .
C165 C 0.91614(13) 0.42166(16) 0.44766(8) 0.0451(7) Uani 1 1 d .
C182 C 0.90050(15) 0.30980(17) 0.51914(10) 0.0560(9) Uani 1 1 d .
H182 H 0.8629 0.3185 0.5207 0.067 Uiso 1 1 calc R
C199 C 0.68211(14) 0.43018(17) 0.55325(9) 0.0497(8) Uani 1 1 d .
H199 H 0.6729 0.4680 0.5594 0.060 Uiso 1 1 calc R
C220 C 1.02475(15) 0.3896(2) 0.38707(9) 0.0583(9) Uani 1 1 d .
H220 H 1.0546 0.4089 0.3788 0.070 Uiso 1 1 calc R
C213 C 0.92431(14) 0.43644(17) 0.59912(9) 0.0521(8) Uani 1 1 d .
H213 H 0.9572 0.4295 0.6145 0.062 Uiso 1 1 calc R
C218 C 0.85924(15) 0.63693(16) 0.52635(9) 0.0501(8) Uani 1 1 d .
H218 H 0.8759 0.6553 0.5468 0.060 Uiso 1 1 calc R
C184 C 0.82896(14) 0.45664(18) 0.55245(8) 0.0512(8) Uani 1 1 d .
H184 H 0.7961 0.4631 0.5370 0.061 Uiso 1 1 calc R
C212 C 0.82718(14) 0.45925(17) 0.58843(9) 0.0513(8) Uani 1 1 d .
H212 H 0.7932 0.4681 0.5966 0.062 Uiso 1 1 calc R
C196 C 0.71144(15) 0.33439(19) 0.57078(9) 0.0567(9) Uani 1 1 d .
H196 H 0.7220 0.3076 0.5887 0.068 Uiso 1 1 calc R
C185 C 0.92591(14) 0.43405(17) 0.56317(9) 0.0503(8) Uani 1 1 d .
H185 H 0.9598 0.4251 0.5549 0.060 Uiso 1 1 calc R
C225 C 0.92935(16) 0.61205(19) 0.39407(11) 0.0618(10) Uani 1 1 d .
H225 H 0.9469 0.6481 0.3984 0.074 Uiso 1 1 calc R
C228 C 0.69804(15) 0.38993(19) 0.57939(9) 0.0562(9) Uani 1 1 d .
H228 H 0.6996 0.4007 0.6029 0.067 Uiso 1 1 calc R
C197 C 0.72183(19) 0.25295(18) 0.52776(11) 0.0630(10) Uani 1 1 d .
H197 H 0.7279 0.2509 0.5030 0.076 Uiso 1 1 calc R
C255 C 1.01324(15) 0.3324(2) 0.37709(10) 0.0611(10) Uani 1 1 d .
C180 C 0.81390(15) 0.20659(18) 0.41887(10) 0.0564(9) Uani 1 1 d .
C287 C 0.87235(17) 0.45164(19) 0.65187(9) 0.0586(9) Uani 1 1 d .
H28A H 0.9089 0.4403 0.6641 0.070 Uiso 1 1 calc R
H28B H 0.8656 0.4918 0.6582 0.070 Uiso 1 1 calc R
C221 C 0.96816(16) 0.3047(2) 0.38971(11) 0.0631(10) Uani 1 1 d .
H221 H 0.9596 0.2662 0.3833 0.076 Uiso 1 1 calc R
C190 C 0.87942(15) 0.50366(19) 0.38089(9) 0.0575(9) Uani 1 1 d .
H190 H 0.8628 0.4672 0.3762 0.069 Uiso 1 1 calc R
C257 C 0.90972(19) 0.5949(2) 0.35975(11) 0.0737(13) Uani 1 1 d .
C203 C 0.85165(17) 0.17486(19) 0.40164(12) 0.0651(10) Uani 1 1 d .
H203 H 0.8715 0.1440 0.4133 0.078 Uiso 1 1 calc R
C237 C 0.86019(17) 0.1880(2) 0.36791(12) 0.0700(12) Uani 1 1 d .
H237 H 0.8851 0.1657 0.3568 0.084 Uiso 1 1 calc R
C208 C 0.92562(17) 0.26245(18) 0.53779(12) 0.0642(10) Uani 1 1 d .
H208 H 0.9048 0.2406 0.5519 0.077 Uiso 1 1 calc R
C204 C 0.80433(17) 0.19086(19) 0.45596(11) 0.0620(10) Uani 1 1 d .
H204 H 0.7978 0.2274 0.4681 0.074 Uiso 1 1 calc R
C209 C 1.01107(16) 0.2822(2) 0.51492(11) 0.0642(10) Uani 1 1 d .
H209 H 1.0485 0.2731 0.5131 0.077 Uiso 1 1 calc R
C224 C 0.88552(18) 0.5412(2) 0.35367(10) 0.0695(11) Uani 1 1 d .
H224 H 0.8729 0.5297 0.3307 0.083 Uiso 1 1 calc R
C297 C 0.8385(2) 0.77123(19) 0.52212(12) 0.0694(11) Uani 1 1 d .
H29A H 0.8579 0.7766 0.5020 0.104 Uiso 1 1 calc GR
H29B H 0.8650 0.7595 0.5420 0.104 Uiso 1 1 calc GR
H29C H 0.8209 0.8073 0.5274 0.104 Uiso 1 1 calc GR
C246 C 0.98119(17) 0.24723(19) 0.53571(12) 0.0652(10) Uani 1 1 d .
C242 C 0.81029(19) 0.3672(2) 0.34427(12) 0.0750(12) Uani 1 1 d .
H24A H 0.8289 0.3756 0.3675 0.112 Uiso 1 1 calc GR
H24B H 0.7921 0.4019 0.3342 0.112 Uiso 1 1 calc GR
H24C H 0.8376 0.3541 0.3298 0.112 Uiso 1 1 calc GR
C296 C 0.8278(2) 0.4135(2) 0.66463(11) 0.0738(12) Uani 1 1 d .
H29D H 0.7913 0.4248 0.6531 0.111 Uiso 1 1 calc GR
H29E H 0.8291 0.4180 0.6896 0.111 Uiso 1 1 calc GR
H29F H 0.8348 0.3734 0.6593 0.111 Uiso 1 1 calc GR
C239 C 0.7523(2) 0.1528(2) 0.45664(12) 0.0755(12) Uani 1 1 d .
H23D H 0.7197 0.1727 0.4448 0.113 Uiso 1 1 calc GR
H23E H 0.7469 0.1453 0.4806 0.113 Uiso 1 1 calc GR
H23F H 0.7573 0.1165 0.4449 0.113 Uiso 1 1 calc GR
C230 C 0.77548(19) 0.2310(2) 0.55005(15) 0.0813(14) Uani 1 1 d .
H23G H 0.8063 0.2568 0.5472 0.122 Uiso 1 1 calc GR
H23H H 0.7841 0.1924 0.5426 0.122 Uiso 1 1 calc GR
H23I H 0.7698 0.2300 0.5744 0.122 Uiso 1 1 calc GR
C240 C 0.8562(2) 0.1616(2) 0.47669(13) 0.0812(14) Uani 1 1 d .
H24D H 0.8607 0.1231 0.4675 0.122 Uiso 1 1 calc GR
H24E H 0.8512 0.1590 0.5011 0.122 Uiso 1 1 calc GR
H24F H 0.8893 0.1845 0.4744 0.122 Uiso 1 1 calc GR
C286 C 1.0083(2) 0.1945(2) 0.55618(17) 0.0912(16) Uani 1 1 d .
H28C H 1.0445 0.1866 0.5483 0.109 Uiso 1 1 calc R
H28D H 1.0154 0.2046 0.5810 0.109 Uiso 1 1 calc R
C300 C 1.0180(3) 0.2644(3) 0.32480(14) 0.0919(16) Uani 1 1 d .
H30A H 0.9932 0.2892 0.3095 0.138 Uiso 1 1 calc GR
H30B H 0.9962 0.2350 0.3348 0.138 Uiso 1 1 calc GR
H30C H 1.0445 0.2460 0.3116 0.138 Uiso 1 1 calc GR
C290 C 0.9153(3) 0.6402(4) 0.32963(15) 0.123(3) Uani 1 1 d .
H29G H 0.8786 0.6477 0.3162 0.148 Uiso 1 1 calc R
H29H H 0.9303 0.6769 0.3396 0.148 Uiso 1 1 calc R
C293 C 0.9736(4) 0.1398(3) 0.5522(3) 0.179(5) Uani 1 1 d .
H29I H 0.9373 0.1472 0.5595 0.268 Uiso 1 1 calc GR
H29J H 0.9925 0.1095 0.5666 0.268 Uiso 1 1 calc GR
H29K H 0.9686 0.1276 0.5280 0.268 Uiso 1 1 calc GR
C305 C 0.9512(5) 0.6166(6) 0.3082(3) 0.310(11) Uani 1 1 d .
H30D H 0.9407 0.6301 0.2845 0.464 Uiso 1 1 calc GR
H30E H 0.9487 0.5747 0.3088 0.464 Uiso 1 1 calc GR
H30F H 0.9892 0.6285 0.3164 0.464 Uiso 1 1 calc GR
C178 C 0.67955(12) 0.41545(15) 0.51766(8) 0.0421(7) Uani 1 1 d .
C168 C 0.69431(12) 0.35822(15) 0.50943(8) 0.0425(7) Uani 1 1 d .
C172 C 0.87832(13) 0.44472(14) 0.53918(8) 0.0418(7) Uani 1 1 d .
C161 C 0.85448(13) 0.55298(15) 0.48735(8) 0.0428(7) Uani 1 1 d .
C249 C 0.87476(14) 0.44892(16) 0.61261(8) 0.0477(7) Uani 1 1 d .
C216 C 0.79299(14) 0.63651(16) 0.47408(9) 0.0476(7) Uani 1 1 d .
H216 H 0.7641 0.6543 0.4591 0.057 Uiso 1 1 calc R
C191 C 0.92238(14) 0.57451(17) 0.42199(9) 0.0515(8) Uani 1 1 d .
H191 H 0.9342 0.5863 0.4450 0.062 Uiso 1 1 calc R
C169 C 0.68722(14) 0.26918(16) 0.40691(8) 0.0469(7) Uani 1 1 d .
C166 C 0.89458(13) 0.47907(15) 0.44512(8) 0.0441(7) Uani 1 1 d .
C170 C 0.78389(14) 0.25217(16) 0.40025(9) 0.0493(8) Uani 1 1 d .
C174 C 0.89799(13) 0.51996(16) 0.41560(8) 0.0467(7) Uani 1 1 d .
C189 C 0.93560(15) 0.33378(18) 0.41170(10) 0.0554(9) Uani 1 1 d .
H189 H 0.9055 0.3145 0.4196 0.066 Uiso 1 1 calc R
C183 C 0.98665(15) 0.33004(18) 0.49684(10) 0.0552(9) Uani 1 1 d .
H183 H 1.0081 0.3530 0.4836 0.066 Uiso 1 1 calc R
C181 C 0.79334(15) 0.26733(18) 0.36629(10) 0.0550(9) Uani 1 1 d .
C288 C 0.79391(17) 0.72455(18) 0.51417(10) 0.0588(9) Uani 1 1 d .
H28E H 0.7665 0.7378 0.4948 0.071 Uiso 1 1 calc R
H28F H 0.7743 0.7200 0.5346 0.071 Uiso 1 1 calc R
C234 C 0.60504(14) 0.49003(17) 0.49640(10) 0.0541(8) Uani 1 1 d .
H23J H 0.5772 0.4602 0.4978 0.081 Uiso 1 1 calc GR
H23K H 0.5924 0.5160 0.4773 0.081 Uiso 1 1 calc GR
H23L H 0.6105 0.5117 0.5181 0.081 Uiso 1 1 calc GR
C205 C 0.83224(17) 0.2340(2) 0.35046(11) 0.0632(10) Uani 1 1 d .
H205 H 0.8392 0.2432 0.3278 0.076 Uiso 1 1 calc R
C206 C 0.76597(15) 0.31930(19) 0.34633(9) 0.0578(9) Uani 1 1 d .
H206 H 0.7371 0.3349 0.3597 0.069 Uiso 1 1 calc R
C179 C 0.67085(16) 0.22541(19) 0.37768(10) 0.0577(9) Uani 1 1 d .
H17G H 0.6331 0.2117 0.3788 0.087 Uiso 1 1 calc GR
H17H H 0.6965 0.1929 0.3804 0.087 Uiso 1 1 calc GR
H17I H 0.6725 0.2438 0.3553 0.087 Uiso 1 1 calc GR
C231 C 0.6728(2) 0.2133(2) 0.53248(13) 0.0767(12) Uani 1 1 d .
H23M H 0.6631 0.2179 0.5558 0.115 Uiso 1 1 calc GR
H23N H 0.6832 0.1734 0.5290 0.115 Uiso 1 1 calc GR
H23O H 0.6408 0.2234 0.5156 0.115 Uiso 1 1 calc GR
C244 C 0.73726(19) 0.3044(3) 0.30930(10) 0.0778(14) Uani 1 1 d .
H24G H 0.7165 0.3377 0.2994 0.117 Uiso 1 1 calc GR
H24H H 0.7119 0.2721 0.3105 0.117 Uiso 1 1 calc GR
H24I H 0.7654 0.2939 0.2947 0.117 Uiso 1 1 calc GR
C289 C 1.04898(19) 0.3001(3) 0.35351(13) 0.0859(15) Uani 1 1 d .
H28G H 1.0717 0.3286 0.3430 0.103 Uiso 1 1 calc R
H28H H 1.0747 0.2746 0.3682 0.103 Uiso 1 1 calc R

loop_
_atom_site_aniso_label
_atom_site_aniso_U_11
_atom_site_aniso_U_22
_atom_site_aniso_U_33
_atom_site_aniso_U_23
_atom_site_aniso_U_13
_atom_site_aniso_U_12
Br1 0.04297(16) 0.04324(16) 0.03121(15) 0.00069(12) -0.00204(12) 0.00132(13)
Ga1 0.04074(19) 0.03385(17) 0.02730(16) -0.00152(13) 0.00236(13) -0.00145(14)
Ni1 0.0395(3) 0.0359(2) 0.0271(2) -0.00145(18) 0.00111(19) 0.0016(2)
N1 0.0480(14) 0.0339(12) 0.0318(12) -0.0029(9) 0.0038(10) -0.0038(10)
N2 0.0411(13) 0.0372(12) 0.0325(12) -0.0012(10) 0.0047(10) -0.0024(10)
C336 0.0491(17) 0.0421(16) 0.0284(14) 0.0004(11) 0.0052(12) -0.0032(13)
C332 0.0417(16) 0.0450(16) 0.0335(14) 0.0033(12) 0.0058(12) 0.0048(13)
C322 0.0477(17) 0.0400(15) 0.0274(13) -0.0034(11) 0.0028(12) 0.0004(13)
C335 0.0556(18) 0.0398(15) 0.0280(13) -0.0049(11) -0.0052(12) 0.0043(14)
C334 0.0462(16) 0.0390(15) 0.0339(14) -0.0067(12) 0.0031(12) 0.0048(13)
C323 0.0460(16) 0.0378(15) 0.0277(13) 0.0008(11) 0.0039(11) 0.0025(12)
C324 0.0446(16) 0.0382(15) 0.0305(13) 0.0010(11) 0.0062(12) 0.0047(12)
C325 0.0457(16) 0.0407(15) 0.0306(14) -0.0014(11) 0.0063(12) 0.0041(13)
C326 0.0500(17) 0.0400(15) 0.0247(13) -0.0040(11) 0.0020(11) 0.0037(13)
C327 0.0433(16) 0.0405(15) 0.0331(14) 0.0028(12) 0.0024(12) -0.0023(13)
C329 0.0446(16) 0.0373(15) 0.0326(14) -0.0051(11) 0.0055(12) -0.0027(12)
C341 0.0517(18) 0.0384(15) 0.0370(15) -0.0048(12) 0.0127(13) -0.0027(13)
C330 0.0494(17) 0.0348(14) 0.0326(14) -0.0021(11) 0.0096(12) 0.0003(12)
C333 0.0424(16) 0.0396(15) 0.0427(16) -0.0031(12) 0.0120(13) 0.0023(13)
C328 0.0587(19) 0.0361(15) 0.0340(15) -0.0023(12) 0.0072(13) -0.0107(14)
C337 0.060(2) 0.0440(17) 0.0386(16) 0.0037(13) 0.0080(14) -0.0040(15)
C331 0.0477(17) 0.0411(15) 0.0315(14) 0.0000(12) -0.0045(12) -0.0004(13)
C364 0.0516(18) 0.0387(15) 0.0403(16) -0.0069(12) 0.0073(13) -0.0059(13)
C349 0.0469(17) 0.0412(16) 0.0400(16) -0.0027(12) 0.0083(13) 0.0054(13)
C382 0.0515(19) 0.059(2) 0.0497(19) -0.0042(16) 0.0144(15) 0.0031(16)
C343 0.0456(17) 0.0470(17) 0.0357(15) -0.0026(13) -0.0012(13) 0.0014(14)
C338 0.068(2) 0.0345(15) 0.0371(16) -0.0005(12) 0.0083(14) -0.0078(14)
C342 0.0513(18) 0.0457(17) 0.0413(16) 0.0007(13) 0.0126(14) 0.0053(14)
C397 0.0469(18) 0.0548(19) 0.0438(17) -0.0047(14) 0.0056(14) -0.0034(15)
C340 0.068(2) 0.0454(17) 0.0338(15) -0.0059(13) 0.0129(14) -0.0061(16)
C351 0.061(2) 0.0445(17) 0.0396(16) -0.0096(13) -0.0004(14) 0.0028(15)
C414 0.0472(18) 0.054(2) 0.055(2) -0.0095(16) 0.0084(15) 0.0103(15)
C347 0.0536(19) 0.0482(18) 0.0498(19) 0.0063(15) 0.0107(15) 0.0022(15)
C357 0.071(2) 0.0336(15) 0.0416(17) 0.0030(13) 0.0088(15) 0.0015(15)
C365 0.067(2) 0.0376(16) 0.0502(19) -0.0027(14) 0.0222(16) -0.0037(15)
C386 0.075(2) 0.0455(18) 0.0423(18) -0.0036(14) 0.0003(16) -0.0111(17)
C344 0.0566(19) 0.0466(17) 0.0381(16) -0.0062(13) -0.0018(14) -0.0002(15)
C339 0.064(2) 0.0462(18) 0.0397(16) -0.0061(14) 0.0041(15) -0.0130(16)
C345 0.058(2) 0.0508(19) 0.0408(17) 0.0035(14) -0.0035(15) 0.0029(16)
C417 0.080(3) 0.0409(17) 0.0432(18) -0.0005(14) -0.0114(17) -0.0011(17)
C400 0.072(2) 0.0367(16) 0.053(2) 0.0074(14) 0.0233(17) 0.0077(16)
C359 0.071(2) 0.053(2) 0.052(2) -0.0103(16) 0.0013(17) -0.0200(18)
C366 0.0465(18) 0.0496(19) 0.067(2) 0.0008(16) 0.0015(16) 0.0049(15)
C389 0.088(3) 0.0429(18) 0.0482(19) 0.0076(15) 0.0094(18) 0.0056(18)
C367 0.061(2) 0.0451(18) 0.0525(19) 0.0051(15) 0.0144(16) 0.0147(16)
C369 0.0483(18) 0.0501(18) 0.0451(17) 0.0010(14) -0.0011(14) -0.0005(15)
C374 0.071(2) 0.0423(17) 0.0441(18) 0.0036(14) 0.0096(16) 0.0097(16)
C358 0.085(3) 0.0393(17) 0.0483(19) -0.0029(14) 0.0081(18) -0.0048(17)
C371 0.064(2) 0.0465(18) 0.0444(18) -0.0076(14) -0.0138(16) -0.0063(16)
C360 0.052(2) 0.055(2) 0.056(2) -0.0076(16) -0.0030(16) -0.0108(16)
C377 0.066(2) 0.0437(18) 0.065(2) 0.0108(16) 0.0198(18) -0.0012(16)
C412 0.0493(19) 0.053(2) 0.063(2) -0.0004(17) 0.0148(16) -0.0020(16)
C392 0.092(3) 0.0428(19) 0.055(2) -0.0073(16) 0.004(2) -0.0225(19)
C408 0.068(2) 0.051(2) 0.052(2) 0.0124(16) 0.0082(17) 0.0183(17)
C398 0.069(2) 0.060(2) 0.0468(19) -0.0144(16) 0.0084(17) -0.0135(18)
C402 0.059(2) 0.083(3) 0.061(2) -0.010(2) -0.0010(18) 0.009(2)
C403 0.058(2) 0.105(4) 0.065(3) 0.009(2) 0.011(2) -0.019(2)
C450 0.048(2) 0.079(3) 0.075(3) 0.006(2) -0.0092(19) -0.0068(19)
C447 0.064(2) 0.066(3) 0.089(3) 0.004(2) 0.015(2) -0.009(2)
C448 0.060(2) 0.076(3) 0.084(3) 0.005(2) 0.021(2) 0.023(2)
C449 0.102(3) 0.0421(19) 0.063(2) -0.0082(17) -0.004(2) 0.002(2)
C464 0.111(4) 0.046(2) 0.113(4) -0.006(2) -0.049(3) -0.002(2)
C461 0.080(3) 0.092(4) 0.143(5) -0.033(4) 0.034(3) 0.031(3)
C350 0.0524(18) 0.0460(17) 0.0422(17) 0.0007(14) 0.0098(14) 0.0037(14)
C346 0.0541(18) 0.0423(16) 0.0397(16) 0.0032(13) 0.0019(14) 0.0079(14)
C348 0.0420(16) 0.0426(16) 0.0480(17) -0.0032(13) 0.0099(13) 0.0030(13)
C352 0.066(2) 0.0436(17) 0.0373(16) -0.0051(13) 0.0026(15) -0.0002(15)
C381 0.056(2) 0.0446(17) 0.0472(18) -0.0011(14) 0.0036(15) 0.0114(15)
C379 0.0436(17) 0.055(2) 0.054(2) -0.0032(16) 0.0101(15) 0.0001(15)
C385 0.076(2) 0.0475(19) 0.0438(18) -0.0145(15) -0.0040(17) 0.0154(18)
C390 0.069(2) 0.052(2) 0.0462(19) 0.0035(15) 0.0118(17) 0.0018(17)
C406 0.0505(19) 0.0478(18) 0.0483(19) 0.0032(14) -0.0088(15) -0.0054(15)
C373 0.067(2) 0.062(2) 0.0469(19) 0.0149(17) -0.0084(17) 0.0097(18)
C445 0.054(2) 0.064(2) 0.069(3) 0.0026(19) -0.0186(19) -0.0082(18)
C321 0.071(3) 0.069(2) 0.057(2) 0.0064(19) -0.0029(19) -0.014(2)
C395 0.067(3) 0.092(3) 0.061(2) -0.009(2) -0.003(2) 0.009(2)
C453 0.082(3) 0.059(3) 0.117(4) 0.003(3) -0.012(3) 0.024(2)
C446 0.105(4) 0.061(3) 0.076(3) 0.024(2) 0.004(3) 0.029(3)
C458 0.088(4) 0.114(4) 0.100(4) 0.026(3) 0.022(3) -0.029(3)
Br2 0.05073(19) 0.05191(19) 0.03631(16) 0.00129(13) 0.00610(13) 0.00078(14)
Ga2 0.0419(2) 0.0438(2) 0.03714(19) -0.00252(15) 0.00873(15) 0.00074(16)
Ni2 0.0549(3) 0.0434(3) 0.0368(3) -0.0024(2) 0.0105(2) -0.0016(2)
N4 0.0368(13) 0.0425(13) 0.0377(13) 0.0008(10) 0.0054(10) 0.0011(10)
N3 0.0419(13) 0.0517(15) 0.0343(13) 0.0017(11) 0.0092(10) 0.0020(12)
C15 0.0406(16) 0.0383(15) 0.0425(16) 0.0013(12) 0.0069(13) 0.0020(12)
C11 0.061(2) 0.0407(16) 0.0402(16) 0.0002(13) 0.0138(14) 0.0032(15)
C6 0.0382(15) 0.0413(15) 0.0424(16) 0.0017(13) 0.0034(12) 0.0025(12)
C8 0.0387(16) 0.0554(19) 0.0393(16) 0.0011(14) 0.0043(12) 0.0064(14)
C51 0.0549(19) 0.0444(17) 0.0362(15) 0.0006(13) 0.0050(13) 0.0014(14)
C24 0.0515(18) 0.0447(17) 0.0388(16) -0.0012(13) 0.0067(13) 0.0019(14)
C89 0.060(2) 0.0483(18) 0.0393(16) 0.0045(14) 0.0125(15) 0.0091(15)
C9 0.0463(17) 0.0519(18) 0.0418(17) 0.0037(14) 0.0146(14) 0.0042(14)
C70 0.0378(16) 0.0532(19) 0.058(2) 0.0086(16) 0.0011(14) 0.0029(14)
C143 0.082(5) 0.157(8) 0.388(18) 0.086(10) 0.013(8) -0.011(5)
C20 0.0499(19) 0.060(2) 0.0466(18) 0.0011(15) 0.0153(15) 0.0016(16)
C2 0.065(2) 0.0430(17) 0.0388(16) 0.0017(13) 0.0093(15) 0.0013(15)
C25 0.074(2) 0.057(2) 0.0416(18) 0.0130(15) 0.0148(17) 0.0199(18)
C34 0.0454(18) 0.056(2) 0.0473(18) 0.0063(15) -0.0040(14) 0.0004(15)
C3 0.063(2) 0.0426(16) 0.0387(16) -0.0016(13) 0.0118(14) 0.0020(15)
C21 0.057(2) 0.068(2) 0.0378(17) 0.0029(15) 0.0149(15) 0.0029(17)
C10 0.059(2) 0.0534(19) 0.0394(17) -0.0002(14) 0.0117(15) -0.0049(16)
C19 0.0423(18) 0.061(2) 0.066(2) 0.0018(18) 0.0106(16) 0.0073(16)
C54 0.066(2) 0.066(2) 0.049(2) 0.0145(17) 0.0180(17) 0.0242(19)
C67 0.062(2) 0.0481(18) 0.0456(18) -0.0012(14) 0.0102(16) -0.0012(16)
C4 0.060(2) 0.0451(17) 0.0414(17) 0.0023(13) 0.0111(15) 0.0042(15)
C13 0.077(2) 0.0424(17) 0.0371(16) -0.0021(13) 0.0114(16) -0.0082(16)
C35 0.0475(18) 0.064(2) 0.0414(17) -0.0024(15) 0.0004(14) 0.0023(16)
C17 0.0493(18) 0.0480(18) 0.057(2) 0.0062(15) 0.0099(15) 0.0041(15)
C12 0.061(2) 0.0524(19) 0.0357(16) 0.0004(14) 0.0103(14) 0.0049(16)
C14 0.069(2) 0.0468(18) 0.0379(16) -0.0008(14) 0.0101(15) -0.0076(16)
C26 0.056(2) 0.053(2) 0.058(2) 0.0074(16) 0.0092(17) 0.0025(16)
C74 0.065(2) 0.067(2) 0.049(2) 0.0042(17) 0.0100(17) 0.0031(19)
C127 0.065(2) 0.067(2) 0.0468(19) 0.0150(17) 0.0190(17) 0.0127(19)
C56 0.064(2) 0.056(2) 0.069(2) -0.0003(18) 0.0117(19) 0.0026(18)
C28 0.076(3) 0.051(2) 0.0479(19) -0.0043(15) 0.0140(18) -0.0096(18)
C30 0.083(3) 0.053(2) 0.049(2) -0.0067(16) 0.0156(19) -0.0136(19)
C22 0.070(2) 0.059(2) 0.0419(18) -0.0013(16) 0.0110(16) -0.0094(18)
C43 0.0461(19) 0.075(2) 0.0463(19) 0.0012(17) 0.0104(15) -0.0045(17)
C85 0.060(2) 0.072(2) 0.0402(18) 0.0017(16) 0.0090(15) 0.0053(18)
C27 0.077(3) 0.0495(19) 0.0459(19) -0.0039(15) 0.0079(18) 0.0081(18)
C31 0.071(2) 0.0499(19) 0.0452(18) -0.0029(15) 0.0147(17) -0.0104(17)
C61 0.111(4) 0.0459(19) 0.0388(18) -0.0027(15) 0.017(2) -0.008(2)
C58 0.084(3) 0.061(2) 0.046(2) -0.0060(17) -0.0034(19) 0.028(2)
C48 0.072(2) 0.070(2) 0.0402(18) -0.0062(17) 0.0094(17) -0.010(2)
C45 0.075(3) 0.084(3) 0.0419(19) 0.0078(19) 0.0199(18) -0.006(2)
C49 0.081(3) 0.064(2) 0.049(2) 0.0110(18) 0.0087(19) -0.003(2)
C94 0.101(3) 0.053(2) 0.049(2) 0.0007(17) 0.005(2) -0.016(2)
C77 0.059(2) 0.092(3) 0.064(3) -0.003(2) 0.0037(19) 0.001(2)
C131 0.074(3) 0.118(4) 0.048(2) 0.011(2) 0.013(2) 0.002(3)
C75 0.096(3) 0.066(3) 0.062(3) -0.006(2) 0.021(2) 0.010(2)
C136 0.066(2) 0.082(3) 0.052(2) 0.0142(19) 0.0216(18) 0.018(2)
C82 0.067(3) 0.150(5) 0.052(2) 0.030(3) 0.008(2) -0.003(3)
C128 0.072(3) 0.104(4) 0.102(4) -0.033(3) -0.010(3) 0.026(3)
C130 0.074(3) 0.076(3) 0.127(5) 0.007(3) 0.024(3) -0.016(3)
C139 0.093(4) 0.098(4) 0.126(5) 0.028(4) 0.034(4) 0.023(3)
C140 0.313(13) 0.085(5) 0.122(6) -0.005(4) -0.061(7) -0.062(6)
C18 0.0416(16) 0.0493(17) 0.0442(17) 0.0033(14) 0.0046(13) 0.0094(14)
C7 0.0451(17) 0.0463(17) 0.0366(15) 0.0034(13) 0.0054(13) 0.0040(13)
C32 0.0421(16) 0.0507(18) 0.0398(16) -0.0006(13) 0.0088(13) 0.0007(14)
C16 0.0441(17) 0.0503(18) 0.0428(17) 0.0031(14) 0.0010(13) 0.0013(14)
C33 0.0416(16) 0.0459(17) 0.0524(19) 0.0034(14) 0.0101(14) 0.0017(14)
C69 0.0549(19) 0.0498(18) 0.0453(18) 0.0041(14) 0.0086(15) 0.0054(15)
C5 0.070(2) 0.0453(17) 0.0374(16) -0.0016(13) 0.0138(15) -0.0039(16)
C1 0.070(2) 0.0429(17) 0.0397(17) -0.0034(13) 0.0127(15) -0.0091(16)
C66 0.075(3) 0.060(2) 0.053(2) 0.0036(17) 0.0230(19) -0.0024(19)
C46 0.059(2) 0.085(3) 0.0378(17) 0.0056(18) 0.0112(15) -0.001(2)
C29 0.085(3) 0.0410(17) 0.0427(18) 0.0006(14) 0.0181(17) -0.0038(17)
C44 0.058(2) 0.067(2) 0.055(2) -0.0006(18) 0.0181(17) -0.0085(18)
C97 0.071(3) 0.057(2) 0.069(3) 0.0055(19) 0.015(2) -0.0146(19)
C80 0.075(3) 0.076(3) 0.056(2) 0.004(2) 0.027(2) -0.016(2)
C23 0.077(3) 0.058(2) 0.047(2) 0.0049(16) 0.0038(18) -0.0051(19)
C64 0.091(3) 0.050(2) 0.066(3) -0.0061(18) 0.013(2) -0.023(2)
C126 0.072(3) 0.081(3) 0.0431(19) 0.0016(18) 0.0078(18) 0.010(2)
C60 0.083(3) 0.061(2) 0.055(2) 0.0026(18) 0.003(2) -0.015(2)
C92 0.063(2) 0.065(2) 0.060(2) -0.0173(19) 0.0010(18) 0.0151(19)
C78 0.105(4) 0.083(3) 0.053(2) -0.005(2) 0.008(2) 0.012(3)
C129 0.136(5) 0.072(3) 0.060(3) -0.005(2) -0.005(3) -0.025(3)
C84 0.075(3) 0.108(4) 0.081(3) -0.032(3) -0.008(2) 0.006(3)
Br3 0.04089(17) 0.0642(2) 0.03710(16) 0.00207(14) 0.00005(13) 0.00667(15)
Ga3 0.03569(19) 0.0533(2) 0.03358(18) -0.00584(16) 0.00564(14) 0.00384(16)
Ni3 0.0351(3) 0.0572(3) 0.0343(3) 0.0019(2) 0.0038(2) 0.0027(2)
N6 0.0376(13) 0.0476(14) 0.0347(12) -0.0053(10) 0.0079(10) 0.0031(11)
N5 0.0390(13) 0.0598(16) 0.0366(13) -0.0118(12) 0.0062(11) 0.0052(12)
C167 0.0385(15) 0.0477(17) 0.0413(16) -0.0046(13) 0.0071(12) 0.0047(13)
C175 0.0366(15) 0.061(2) 0.0400(16) -0.0090(14) 0.0024(12) 0.0018(14)
C162 0.0339(15) 0.0571(19) 0.0384(15) 0.0045(14) 0.0025(12) 0.0034(13)
C163 0.0330(14) 0.0570(19) 0.0372(15) 0.0037(13) 0.0029(12) 0.0005(13)
C186 0.0425(16) 0.0580(19) 0.0337(15) 0.0020(13) 0.0034(12) -0.0028(14)
C171 0.0426(17) 0.059(2) 0.0389(16) 0.0009(14) 0.0036(13) 0.0031(15)
C188 0.0431(17) 0.073(2) 0.0383(16) 0.0024(16) 0.0057(13) 0.0040(16)
C173 0.0337(15) 0.070(2) 0.0377(16) 0.0025(15) 0.0025(12) 0.0074(15)
C164 0.0338(14) 0.061(2) 0.0354(15) 0.0058(14) 0.0025(12) -0.0018(14)
C176 0.0390(16) 0.062(2) 0.0468(18) -0.0085(15) 0.0103(14) 0.0029(15)
C198 0.0390(16) 0.0501(17) 0.0430(16) -0.0097(14) 0.0059(13) 0.0032(13)
C233 0.0425(17) 0.056(2) 0.055(2) -0.0046(16) 0.0065(15) 0.0008(15)
C177 0.0447(17) 0.064(2) 0.0433(17) 0.0003(15) 0.0110(14) 0.0036(16)
C187 0.0440(17) 0.059(2) 0.0363(16) 0.0050(14) 0.0035(13) 0.0002(15)
C251 0.0468(18) 0.063(2) 0.0406(17) 0.0034(15) 0.0113(14) -0.0012(16)
C165 0.0319(14) 0.064(2) 0.0397(16) 0.0021(14) 0.0053(12) 0.0004(14)
C182 0.0454(18) 0.061(2) 0.062(2) 0.0108(17) 0.0076(16) 0.0053(16)
C199 0.0454(17) 0.063(2) 0.0423(17) -0.0144(15) 0.0112(14) -0.0060(15)
C220 0.0409(18) 0.092(3) 0.0433(18) 0.0027(18) 0.0100(14) 0.0044(18)
C213 0.0425(17) 0.068(2) 0.0432(17) 0.0070(16) -0.0030(14) 0.0064(16)
C218 0.0515(19) 0.061(2) 0.0377(16) -0.0014(15) 0.0068(14) -0.0064(16)
C184 0.0393(16) 0.079(2) 0.0349(16) 0.0040(15) 0.0021(13) 0.0012(16)
C212 0.0399(16) 0.075(2) 0.0401(17) 0.0025(16) 0.0079(13) 0.0021(16)
C196 0.0496(19) 0.081(3) 0.0401(17) 0.0052(17) 0.0072(15) 0.0030(18)
C185 0.0394(16) 0.068(2) 0.0446(18) 0.0044(16) 0.0083(14) 0.0046(15)
C225 0.053(2) 0.071(2) 0.064(2) 0.024(2) 0.0174(18) 0.0069(18)
C228 0.0499(19) 0.083(3) 0.0371(17) -0.0129(17) 0.0098(14) -0.0103(18)
C197 0.077(3) 0.065(2) 0.051(2) 0.0116(17) 0.0206(19) 0.016(2)
C255 0.0411(18) 0.092(3) 0.050(2) -0.011(2) 0.0078(15) 0.0099(19)
C180 0.0458(18) 0.066(2) 0.057(2) -0.0178(18) 0.0055(16) 0.0072(17)
C287 0.062(2) 0.075(3) 0.0376(17) -0.0013(16) 0.0028(15) 0.0016(19)
C221 0.0469(19) 0.077(3) 0.065(2) -0.016(2) 0.0065(17) 0.0070(18)
C190 0.052(2) 0.079(3) 0.0418(18) 0.0058(17) 0.0058(15) 0.0075(18)
C257 0.069(3) 0.104(4) 0.049(2) 0.030(2) 0.0132(19) 0.020(3)
C203 0.055(2) 0.069(2) 0.072(3) -0.019(2) 0.0099(19) 0.0145(19)
C237 0.054(2) 0.085(3) 0.074(3) -0.028(2) 0.021(2) 0.012(2)
C208 0.053(2) 0.062(2) 0.076(3) 0.020(2) 0.0026(19) -0.0019(18)
C204 0.061(2) 0.066(2) 0.059(2) -0.0097(18) 0.0056(18) 0.0152(19)
C209 0.0454(19) 0.081(3) 0.064(2) 0.002(2) -0.0009(17) 0.0152(19)
C224 0.069(3) 0.100(3) 0.0393(19) 0.014(2) 0.0058(17) 0.009(2)
C297 0.075(3) 0.067(3) 0.068(3) -0.008(2) 0.013(2) -0.001(2)
C246 0.055(2) 0.065(2) 0.071(3) 0.008(2) -0.0064(19) 0.0043(18)
C242 0.062(2) 0.101(4) 0.065(3) 0.005(2) 0.016(2) 0.005(2)
C296 0.086(3) 0.093(3) 0.043(2) 0.016(2) 0.011(2) 0.002(3)
C239 0.081(3) 0.084(3) 0.060(3) 0.000(2) 0.007(2) 0.006(2)
C230 0.060(2) 0.073(3) 0.114(4) 0.027(3) 0.022(3) 0.011(2)
C240 0.081(3) 0.092(3) 0.068(3) -0.005(2) -0.003(2) 0.028(3)
C286 0.064(3) 0.076(3) 0.126(5) 0.020(3) -0.015(3) 0.001(2)
C300 0.107(4) 0.095(4) 0.078(3) -0.020(3) 0.029(3) 0.015(3)
C290 0.108(4) 0.195(8) 0.071(3) 0.055(4) 0.027(3) 0.009(5)
C293 0.178(8) 0.096(5) 0.237(11) 0.048(6) -0.067(8) 0.020(5)
C305 0.273(13) 0.413(19) 0.290(14) 0.284(15) 0.211(12) 0.248(14)
C178 0.0333(14) 0.0545(18) 0.0395(16) -0.0097(13) 0.0080(12) -0.0022(13)
C168 0.0342(15) 0.0575(19) 0.0368(15) -0.0056(13) 0.0084(12) 0.0004(13)
C172 0.0392(15) 0.0497(17) 0.0363(15) 0.0046(13) 0.0041(12) -0.0007(13)
C161 0.0384(15) 0.0559(18) 0.0349(15) 0.0047(13) 0.0082(12) -0.0033(14)
C249 0.0479(18) 0.059(2) 0.0356(16) 0.0048(14) 0.0025(13) -0.0035(15)
C216 0.0433(17) 0.060(2) 0.0394(16) 0.0069(14) 0.0046(13) 0.0006(15)
C191 0.0396(16) 0.073(2) 0.0439(18) 0.0131(16) 0.0113(14) 0.0066(16)
C169 0.0439(17) 0.060(2) 0.0364(16) -0.0096(14) 0.0030(13) 0.0035(15)
C166 0.0369(15) 0.0595(19) 0.0364(15) 0.0048(14) 0.0067(12) 0.0002(14)
C170 0.0402(17) 0.064(2) 0.0440(18) -0.0157(15) 0.0079(14) 0.0063(15)
C174 0.0388(16) 0.063(2) 0.0393(16) 0.0087(15) 0.0096(13) 0.0051(15)
C189 0.0379(17) 0.072(2) 0.057(2) -0.0018(18) 0.0083(15) 0.0039(16)
C183 0.0449(18) 0.070(2) 0.0503(19) 0.0076(17) 0.0046(15) 0.0083(17)
C181 0.0420(18) 0.076(2) 0.0479(19) -0.0207(17) 0.0094(15) 0.0044(17)
C288 0.058(2) 0.068(2) 0.051(2) -0.0005(18) 0.0104(17) 0.0037(18)
C234 0.0406(17) 0.059(2) 0.062(2) -0.0162(17) 0.0061(15) 0.0023(15)
C205 0.055(2) 0.085(3) 0.052(2) -0.020(2) 0.0161(17) 0.007(2)
C206 0.0482(19) 0.087(3) 0.0408(18) -0.0123(18) 0.0139(15) 0.0084(18)
C179 0.0507(19) 0.075(2) 0.0467(19) -0.0231(18) 0.0061(15) 0.0016(18)
C231 0.076(3) 0.069(3) 0.080(3) -0.002(2) -0.004(2) 0.009(2)
C244 0.066(3) 0.127(4) 0.0402(19) -0.021(2) 0.0069(18) 0.019(3)
C289 0.059(2) 0.128(4) 0.074(3) -0.027(3) 0.018(2) 0.015(3)

loop_
_atom_type_symbol
_atom_type_description
_atom_type_scat_dispersion_real
_atom_type_scat_dispersion_imag
_atom_type_scat_source
C C 0.0181 0.0091 'International Tables Vol C Tables 4.2.6.8 and 6.1.1.4'
H H 0.0000 0.0000 'International Tables Vol C Tables 4.2.6.8 and 6.1.1.4'
Br Br -0.6763 1.2805 'International Tables Vol C Tables 4.2.6.8 and 6.1.1.4'
Ga Ga -1.2846 0.7763 'International Tables Vol C Tables 4.2.6.8 and 6.1.1.4'
N N 0.0311 0.0180 'International Tables Vol C Tables 4.2.6.8 and 6.1.1.4'
Ni Ni -3.0029 0.5091 'International Tables Vol C Tables 4.2.6.8 and 6.1.1.4'

loop_
_exptl_crystal_face_index_h
_exptl_crystal_face_index_k
_exptl_crystal_face_index_l
_exptl_crystal_face_perp_dist
-15 -1 7 0.1229
-1 1 25 0.0235
-1 14 -9 0.0657
-1 2 -24 0.0478
1 -15 2 0.0640
0 2 24 0.0283
0 -4 -24 0.0429
8 -12 -7 0.0594
14 -5 -3 0.0990

loop_
_geom_angle_atom_site_label_1
_geom_angle_atom_site_label_2
_geom_angle_atom_site_label_3
_geom_angle
Ni1 Br1 Ga1 52.717(15)
Ni1 Ga1 Br1 55.742(16)
N1 Ga1 Br1 104.67(8)
N1 Ga1 Ni1 132.95(8)
N1 Ga1 N2 94.87(10)
N2 Ga1 Br1 103.39(7)
N2 Ga1 Ni1 129.40(7)
Ga1 Ni1 Br1 71.541(18)
C322 Ni1 Br1 168.99(9)
C322 Ni1 Ga1 114.34(9)
C322 Ni1 C323 40.19(12)
C322 Ni1 C324 65.62(12)
C322 Ni1 C325 65.78(12)
C322 Ni1 C326 40.02(12)
C323 Ni1 Br1 144.87(8)
C323 Ni1 Ga1 125.04(8)
C323 Ni1 C324 37.62(11)
C323 Ni1 C325 64.67(11)
C324 Ni1 Br1 113.47(8)
C324 Ni1 Ga1 154.51(8)
C325 Ni1 Br1 106.20(8)
C325 Ni1 Ga1 166.37(9)
C325 Ni1 C324 39.01(11)
C326 Ni1 Br1 129.06(8)
C326 Ni1 Ga1 132.73(9)
C326 Ni1 C323 66.05(11)
C326 Ni1 C324 65.14(11)
C326 Ni1 C325 38.38(12)
C327 N1 Ga1 121.2(2)
C327 N1 C328 116.9(2)
C328 N1 Ga1 121.87(19)
C329 N2 Ga1 121.4(2)
C329 N2 C330 119.1(2)
C330 N2 Ga1 119.50(18)
C327 C336 H336 115.9
C329 C336 H336 115.9
C329 C336 C327 128.3(3)
C345 C332 C323 119.8(3)
C346 C332 C323 122.6(3)
C346 C332 C345 117.4(3)
C323 C322 Ni1 74.22(16)
C323 C322 C331 123.6(3)
C326 C322 Ni1 73.50(16)
C326 C322 C323 108.7(3)
C326 C322 C331 125.8(3)
C331 C322 Ni1 130.5(2)
C351 C335 C326 120.6(3)
C351 C335 C352 117.7(3)
C352 C335 C326 121.7(3)
C349 C334 C325 122.6(3)
C350 C334 C325 119.5(3)
C350 C334 C349 117.8(3)
C332 C323 Ni1 132.4(2)
C322 C323 Ni1 65.59(16)
C322 C323 C332 125.3(3)
C324 C323 Ni1 72.91(17)
C324 C323 C332 126.7(3)
C324 C323 C322 107.7(3)
C323 C324 Ni1 69.46(17)
C323 C324 C325 107.5(3)
C323 C324 C333 127.4(3)
C325 C324 Ni1 68.96(17)
C325 C324 C333 125.1(3)
C333 C324 Ni1 127.4(2)
C334 C325 Ni1 129.9(2)
C324 C325 Ni1 72.02(17)
C324 C325 C334 123.7(3)
C326 C325 Ni1 69.81(17)
C326 C325 C334 127.0(3)
C326 C325 C324 109.0(3)
C322 C326 Ni1 66.48(16)
C322 C326 C335 125.7(3)
C335 C326 Ni1 127.3(2)
C325 C326 Ni1 71.81(16)
C325 C326 C322 106.9(3)
C325 C326 C335 127.4(3)
N1 C327 C336 123.7(3)
N1 C327 C337 119.8(3)
C336 C327 C337 116.4(3)
N2 C329 C336 123.5(3)
N2 C329 C340 119.7(3)
C336 C329 C340 116.8(3)
C330 C341 C364 123.3(3)
C365 C341 C330 117.8(3)
C365 C341 C364 119.0(3)
C341 C330 N2 120.5(3)
C342 C330 N2 118.0(3)
C342 C330 C341 121.5(3)
C347 C333 C324 120.8(3)
C348 C333 C324 121.5(3)
C348 C333 C347 117.7(3)
C338 C328 N1 120.3(3)
C338 C328 C339 121.6(3)
C339 C328 N1 118.0(3)
C327 C337 H33A 109.5
C327 C337 H33B 109.5
C327 C337 H33C 109.5
H33A C337 H33B 109.5
H33A C337 H33C 109.5
H33B C337 H33C 109.5
C343 C331 C322 122.8(3)
C343 C331 C344 117.4(3)
C344 C331 C322 119.7(3)
C341 C364 H364 108.3
C341 C364 C397 111.3(3)
C341 C364 C398 111.8(3)
C397 C364 H364 108.3
C397 C364 C398 108.8(3)
C398 C364 H364 108.3
C334 C349 H349 119.5
C381 C349 C334 121.1(3)
C381 C349 H349 119.5
C414 C382 H382 119.5
C350 C382 H382 119.5
C350 C382 C414 121.0(3)
C331 C343 H343 119.3
C369 C343 C331 121.5(3)
C369 C343 H343 119.3
C328 C338 C357 123.8(3)
C328 C338 C358 117.9(3)
C358 C338 C357 118.3(3)
C330 C342 C366 122.3(3)
C367 C342 C330 117.8(3)
C367 C342 C366 119.8(3)
C364 C397 H39A 109.5
C364 C397 H39B 109.5
C364 C397 H39C 109.5
H39A C397 H39B 109.5
H39A C397 H39C 109.5
H39B C397 H39C 109.5
C329 C340 H34A 109.5
C329 C340 H34B 109.5
C329 C340 H34C 109.5
H34A C340 H34B 109.5
H34A C340 H34C 109.5
H34B C340 H34C 109.5
C335 C351 H351 119.8
C335 C351 C385 120.4(4)
C385 C351 H351 119.8
C382 C414 C448 120.7(4)
C381 C414 C382 118.2(3)
C381 C414 C448 121.0(4)
C333 C347 H347 119.8
C377 C347 C333 120.4(3)
C377 C347 H347 119.8
C338 C357 H357 108.2
C338 C357 C389 112.7(3)
C389 C357 H357 108.2
C390 C357 C338 110.2(3)
C390 C357 H357 108.2
C390 C357 C389 109.2(3)
C341 C365 H365 119.4
C400 C365 C341 121.3(3)
C400 C365 H365 119.4
C417 C386 H386 119.3
C417 C386 C352 121.5(4)
C352 C386 H386 119.3
C331 C344 H344 119.6
C371 C344 C331 120.8(3)
C371 C344 H344 119.6
C328 C339 C360 122.8(3)
C359 C339 C328 117.3(3)
C359 C339 C360 119.8(3)
C332 C345 H345 119.7
C373 C345 C332 120.5(3)
C373 C345 H345 119.7
C386 C417 C449 122.8(4)
C386 C417 C385 117.4(3)
C385 C417 C449 119.8(4)
C365 C400 H400 120.0
C367 C400 C365 120.0(3)
C367 C400 H400 120.0
C339 C359 H359 119.2
C392 C359 C339 121.6(4)
C392 C359 H359 119.2
C342 C366 H366 107.5
C342 C366 C402 112.8(3)
C342 C366 C403 111.3(3)
C402 C366 H366 107.5
C403 C366 H366 107.5
C403 C366 C402 110.0(3)
C357 C389 H38A 109.5
C357 C389 H38B 109.5
C357 C389 H38C 109.5
H38A C389 H38B 109.5
H38A C389 H38C 109.5
H38B C389 H38C 109.5
C342 C367 H367 119.2
C400 C367 C342 121.6(3)
C400 C367 H367 119.2
C343 C369 H369 119.5
C343 C369 C406 121.1(3)
C406 C369 H369 119.5
C408 C374 H374 119.6
C346 C374 H374 119.6
C346 C374 C408 120.8(3)
C338 C358 H358 119.2
C392 C358 C338 121.6(4)
C392 C358 H358 119.2
C344 C371 H371 119.2
C406 C371 C344 121.7(3)
C406 C371 H371 119.2
C339 C360 H360 107.0
C339 C360 C321 113.8(3)
C339 C360 C395 112.3(3)
C321 C360 H360 107.0
C395 C360 H360 107.0
C395 C360 C321 109.4(3)
C347 C377 H377 119.3
C347 C377 C412 121.5(3)
C412 C377 H377 119.3
C377 C412 C447 121.5(4)
C379 C412 C377 117.7(3)
C379 C412 C447 120.9(4)
C359 C392 H392 120.1
C358 C392 C359 119.8(3)
C358 C392 H392 120.1
C374 C408 C446 120.9(4)
C373 C408 C374 117.8(3)
C373 C408 C446 121.3(4)
C364 C398 H39D 109.5
C364 C398 H39E 109.5
C364 C398 H39F 109.5
H39D C398 H39E 109.5
H39D C398 H39F 109.5
H39E C398 H39F 109.5
C366 C402 H40A 109.5
C366 C402 H40B 109.5
C366 C402 H40C 109.5
H40A C402 H40B 109.5
H40A C402 H40C 109.5
H40B C402 H40C 109.5
C366 C403 H40D 109.5
C366 C403 H40E 109.5
C366 C403 H40F 109.5
H40D C403 H40E 109.5
H40D C403 H40F 109.5
H40E C403 H40F 109.5
H45A C450 H45B 109.5
H45A C450 H45C 109.5
H45B C450 H45C 109.5
C445 C450 H45A 109.5
C445 C450 H45B 109.5
C445 C450 H45C 109.5
C412 C447 H44A 108.8
C412 C447 H44B 108.8
H44A C447 H44B 107.7
C458 C447 C412 113.6(4)
C458 C447 H44A 108.8
C458 C447 H44B 108.8
C414 C448 H44C 109.1
C414 C448 H44D 109.1
H44C C448 H44D 107.9
C461 C448 C414 112.4(4)
C461 C448 H44C 109.1
C461 C448 H44D 109.1
C417 C449 H44E 108.4
C417 C449 H44F 108.4
H44E C449 H44F 107.5
C464 C449 C417 115.5(4)
C464 C449 H44E 108.4
C464 C449 H44F 108.4
C449 C464 H46A 109.5
C449 C464 H46B 109.5
C449 C464 H46C 109.5
H46A C464 H46B 109.5
H46A C464 H46C 109.5
H46B C464 H46C 109.5
C448 C461 H46D 109.5
C448 C461 H46E 109.5
C448 C461 H46F 109.5
H46D C461 H46E 109.5
H46D C461 H46F 109.5
H46E C461 H46F 109.5
C334 C350 H350 119.6
C382 C350 C334 120.8(3)
C382 C350 H350 119.6
C332 C346 H346 119.2
C374 C346 C332 121.5(3)
C374 C346 H346 119.2
C333 C348 H348 119.3
C379 C348 C333 121.5(3)
C379 C348 H348 119.3
C335 C352 C386 121.4(3)
C335 C352 H352 119.3
C386 C352 H352 119.3
C349 C381 C414 121.0(3)
C349 C381 H381 119.5
C414 C381 H381 119.5
C412 C379 C348 121.3(3)
C412 C379 H379 119.4
C348 C379 H379 119.4
C351 C385 H385 119.2
C417 C385 C351 121.7(3)
C417 C385 H385 119.2
C357 C390 H39G 109.5
C357 C390 H39H 109.5
C357 C390 H39I 109.5
H39G C390 H39H 109.5
H39G C390 H39I 109.5
H39H C390 H39I 109.5
C369 C406 C445 121.6(4)
C371 C406 C369 117.5(3)
C371 C406 C445 120.8(3)
C345 C373 H373 119.0
C408 C373 C345 122.0(3)
C408 C373 H373 119.0
C450 C445 C406 116.2(3)
C450 C445 H44G 108.2
C450 C445 H44H 108.2
C406 C445 H44G 108.2
C406 C445 H44H 108.2
H44G C445 H44H 107.4
C360 C321 H32A 109.5
C360 C321 H32B 109.5
C360 C321 H32C 109.5
H32A C321 H32B 109.5
H32A C321 H32C 109.5
H32B C321 H32C 109.5
C360 C395 H39J 109.5
C360 C395 H39K 109.5
C360 C395 H39L 109.5
H39J C395 H39K 109.5
H39J C395 H39L 109.5
H39K C395 H39L 109.5
H45D C453 H45E 109.5
H45D C453 H45F 109.5
H45E C453 H45F 109.5
C446 C453 H45D 109.5
C446 C453 H45E 109.5
C446 C453 H45F 109.5
C408 C446 H44I 108.4
C408 C446 H44J 108.4
C453 C446 C408 115.6(4)
C453 C446 H44I 108.4
C453 C446 H44J 108.4
H44I C446 H44J 107.5
C447 C458 H45G 109.5
C447 C458 H45H 109.5
C447 C458 H45I 109.5
H45G C458 H45H 109.5
H45G C458 H45I 109.5
H45H C458 H45I 109.5
Ni2 Br2 Ga2 53.565(17)
Ni2 Ga2 Br2 56.423(18)
N4 Ga2 Br2 103.22(7)
N4 Ga2 Ni2 131.52(8)
N3 Ga2 Br2 103.60(8)
N3 Ga2 Ni2 131.60(8)
N3 Ga2 N4 93.87(11)
Ga2 Ni2 Br2 70.01(2)
C2 Ni2 Br2 167.37(10)
C2 Ni2 Ga2 118.56(10)
C2 Ni2 C3 65.00(13)
C2 Ni2 C4 39.98(13)
C2 Ni2 C5 65.14(13)
C2 Ni2 C1 39.39(14)
C3 Ni2 Br2 111.90(9)
C3 Ni2 Ga2 153.90(10)
C4 Ni2 Br2 143.71(9)
C4 Ni2 Ga2 127.19(10)
C4 Ni2 C3 37.36(12)
C4 Ni2 C5 64.17(14)
C4 Ni2 C1 65.55(14)
C5 Ni2 Br2 104.44(10)
C5 Ni2 Ga2 167.20(11)
C5 Ni2 C3 38.61(14)
C1 Ni2 Br2 127.99(10)
C1 Ni2 Ga2 136.15(9)
C1 Ni2 C3 64.70(13)
C1 Ni2 C5 38.39(12)
C6 N4 Ga2 119.83(19)
C7 N4 Ga2 121.2(2)
C7 N4 C6 118.9(3)
C8 N3 Ga2 121.7(2)
C8 N3 C9 118.4(3)
C9 N3 Ga2 119.9(2)
C6 C15 C32 123.2(3)
C33 C15 C6 117.9(3)
C33 C15 C32 118.8(3)
C24 C11 C3 121.1(3)
C25 C11 C24 117.3(3)
C25 C11 C3 121.6(3)
C15 C6 N4 120.7(3)
C15 C6 C16 121.1(3)
C16 C6 N4 118.2(3)
N3 C8 C19 120.9(3)
N3 C8 C18 124.0(3)
C18 C8 C19 115.1(3)
C24 C51 H51 118.9
C24 C51 C89 122.1(3)
C89 C51 H51 118.9
C11 C24 H24 119.5
C51 C24 C11 121.0(3)
C51 C24 H24 119.5
C51 C89 C54 116.7(3)
C51 C89 C127 121.1(3)
C54 C89 C127 122.2(3)
C20 C9 N3 120.1(3)
C20 C9 C21 121.2(3)
C21 C9 N3 118.7(3)
C34 C70 H70 120.2
C34 C70 C33 119.6(3)
C33 C70 H70 120.2
H14A C143 H14B 109.5
H14A C143 H14C 109.5
H14B C143 H14C 109.5
C130 C143 H14A 109.5
C130 C143 H14B 109.5
C130 C143 H14C 109.5
C9 C20 C43 123.4(3)
C44 C20 C9 118.1(3)
C44 C20 C43 118.6(3)
C10 C2 Ni2 133.0(3)
C4 C2 Ni2 73.64(19)
C4 C2 C10 123.0(3)
C1 C2 Ni2 74.1(2)
C1 C2 C10 125.4(3)
C1 C2 C4 109.0(3)
C11 C25 H25 119.4
C11 C25 C54 121.3(3)
C54 C25 H25 119.4
C70 C34 H34 119.1
C70 C34 C16 121.9(3)
C16 C34 H34 119.1
C11 C3 Ni2 127.5(2)
C4 C3 Ni2 69.43(19)
C4 C3 C11 126.7(3)
C4 C3 C5 107.7(3)
C5 C3 Ni2 69.25(19)
C5 C3 C11 125.6(3)
C9 C21 C46 122.2(3)
C45 C21 C9 117.5(4)
C45 C21 C46 120.3(3)
C22 C10 C2 122.6(3)
C22 C10 C23 118.4(3)
C23 C10 C2 118.7(3)
C8 C19 H19A 109.5
C8 C19 H19B 109.5
C8 C19 H19C 109.5
H19A C19 H19B 109.5
H19A C19 H19C 109.5
H19B C19 H19C 109.5
C89 C54 C25 121.6(3)
C89 C54 H54 119.2
C25 C54 H54 119.2
H67A C67 H67B 109.5
H67A C67 H67C 109.5
H67B C67 H67C 109.5
C32 C67 H67A 109.5
C32 C67 H67B 109.5
C32 C67 H67C 109.5
C2 C4 Ni2 66.38(19)
C2 C4 C12 125.4(3)
C3 C4 Ni2 73.2(2)
C3 C4 C2 107.7(3)
C3 C4 C12 126.2(3)
C12 C4 Ni2 133.2(2)
C28 C13 C5 121.9(3)
C28 C13 C29 117.4(3)
C29 C13 C5 120.7(4)
C74 C35 H35 107.9
C75 C35 H35 107.9
C75 C35 C74 109.8(3)
C75 C35 C16 111.4(3)
C16 C35 H35 107.9
C16 C35 C74 111.8(3)
H17A C17 H17B 109.5
H17A C17 H17C 109.5
H17B C17 H17C 109.5
C7 C17 H17A 109.5
C7 C17 H17B 109.5
C7 C17 H17C 109.5
C26 C12 C4 123.6(3)
C26 C12 C27 117.4(4)
C27 C12 C4 118.9(3)
C30 C14 C1 120.5(3)
C31 C14 C30 117.2(3)
C31 C14 C1 122.2(3)
C12 C26 H26 119.3
C12 C26 C56 121.4(4)
C56 C26 H26 119.3
C35 C74 H74A 109.5
C35 C74 H74B 109.5
C35 C74 H74C 109.5
H74A C74 H74B 109.5
H74A C74 H74C 109.5
H74B C74 H74C 109.5
C89 C127 H12A 108.4
C89 C127 H12B 108.4
C89 C127 C136 115.7(3)
H12A C127 H12B 107.4
C136 C127 H12A 108.4
C136 C127 H12B 108.4
C26 C56 H56 119.2
C92 C56 C26 121.6(4)
C92 C56 H56 119.2
C13 C28 H28 119.0
C60 C28 C13 122.1(4)
C60 C28 H28 119.0
C14 C30 H30 119.7
C64 C30 C14 120.7(4)
C64 C30 H30 119.7
C10 C22 H22 120.0
C48 C22 C10 120.1(4)
C48 C22 H22 120.0
C20 C43 H43 108.1
C20 C43 C77 113.0(3)
C77 C43 H43 108.1
C78 C43 C20 109.9(3)
C78 C43 H43 108.1
C78 C43 C77 109.7(4)
C48 C85 C126 121.1(4)
C49 C85 C48 117.6(3)
C49 C85 C126 121.3(4)
C12 C27 H27 119.6
C58 C27 C12 120.8(4)
C58 C27 H27 119.6
C14 C31 H31 119.3
C66 C31 C14 121.4(4)
C66 C31 H31 119.3
C94 C61 H61 118.6
C94 C61 C29 122.7(4)
C29 C61 H61 118.6
C27 C58 H58 119.1
C27 C58 C92 121.8(4)
C92 C58 H58 119.1
C22 C48 C85 121.8(4)
C22 C48 H48 119.1
C85 C48 H48 119.1
C21 C45 H45 119.1
C80 C45 C21 121.9(4)
C80 C45 H45 119.1
C85 C49 H49 119.4
C85 C49 C23 121.2(4)
C23 C49 H49 119.4
C61 C94 C60 118.0(4)
C61 C94 C129 121.2(4)
C60 C94 C129 120.8(5)
C43 C77 H77A 109.5
C43 C77 H77B 109.5
C43 C77 H77C 109.5
H77A C77 H77B 109.5
H77A C77 H77C 109.5
H77B C77 H77C 109.5
H13A C131 H13B 109.5
H13A C131 H13C 109.5
H13B C131 H13C 109.5
C126 C131 H13A 109.5
C126 C131 H13B 109.5
C126 C131 H13C 109.5
C35 C75 H75A 109.5
C35 C75 H75B 109.5
C35 C75 H75C 109.5
H75A C75 H75B 109.5
H75A C75 H75C 109.5
H75B C75 H75C 109.5
C127 C136 H13D 109.5
C127 C136 H13E 109.5
C127 C136 H13F 109.5
H13D C136 H13E 109.5
H13D C136 H13F 109.5
H13E C136 H13F 109.5
H82A C82 H82B 109.5
H82A C82 H82C 109.5
H82B C82 H82C 109.5
C46 C82 H82A 109.5
C46 C82 H82B 109.5
C46 C82 H82C 109.5
H12C C128 H12D 107.7
C139 C128 H12C 108.9
C139 C128 H12D 108.9
C139 C128 C92 113.3(5)
C92 C128 H12C 108.9
C92 C128 H12D 108.9
C143 C130 H13G 109.5
C143 C130 H13H 109.5
C143 C130 C97 110.6(6)
H13G C130 H13H 108.1
C97 C130 H13G 109.5
C97 C130 H13H 109.5
C128 C139 H13I 109.5
C128 C139 H13J 109.5
C128 C139 H13K 109.5
H13I C139 H13J 109.5
H13I C139 H13K 109.5
H13J C139 H13K 109.5
H14D C140 H14E 109.5
H14D C140 H14F 109.5
H14E C140 H14F 109.5
C129 C140 H14D 109.5
C129 C140 H14E 109.5
C129 C140 H14F 109.5
C8 C18 H18 116.2
C7 C18 C8 127.5(3)
C7 C18 H18 116.2
N4 C7 C17 119.4(3)
N4 C7 C18 124.0(3)
C18 C7 C17 116.6(3)
C15 C32 C67 111.8(3)
C15 C32 H32 108.4
C15 C32 C69 111.0(3)
C67 C32 H32 108.4
C67 C32 C69 108.7(3)
C69 C32 H32 108.4
C6 C16 C35 122.5(3)
C34 C16 C6 118.0(3)
C34 C16 C35 119.5(3)
C15 C33 H33 119.3
C70 C33 C15 121.4(3)
C70 C33 H33 119.3
C32 C69 H69A 109.5
C32 C69 H69B 109.5
C32 C69 H69C 109.5
H69A C69 H69B 109.5
H69A C69 H69C 109.5
H69B C69 H69C 109.5
C3 C5 Ni2 72.14(19)
C3 C5 C13 126.1(3)
C13 C5 Ni2 128.1(3)
C1 C5 Ni2 70.49(19)
C1 C5 C3 109.0(3)
C1 C5 C13 124.6(3)
C2 C1 Ni2 66.55(18)
C2 C1 C14 125.4(3)
C14 C1 Ni2 129.1(3)
C5 C1 Ni2 71.12(19)
C5 C1 C2 106.2(3)
C5 C1 C14 128.3(3)
C31 C66 H66 119.3
C31 C66 C97 121.4(4)
C97 C66 H66 119.3
C21 C46 C82 113.2(4)
C21 C46 H46 107.0
C21 C46 C84 111.8(4)
C82 C46 H46 107.0
C84 C46 C82 110.5(4)
C84 C46 H46 107.0
C13 C29 C61 119.4(4)
C13 C29 H29 120.3
C61 C29 H29 120.3
C20 C44 H44 119.2
C80 C44 C20 121.6(4)
C80 C44 H44 119.2
C66 C97 C130 121.1(4)
C64 C97 C130 121.2(4)
C64 C97 C66 117.6(4)
C45 C80 H80 120.2
C44 C80 C45 119.5(4)
C44 C80 H80 120.2
C10 C23 C49 120.9(4)
C10 C23 H23 119.6
C49 C23 H23 119.6
C30 C64 H64 119.2
C97 C64 C30 121.7(4)
C97 C64 H64 119.2
C85 C126 H12E 109.2
C85 C126 H12F 109.2
C131 C126 C85 112.0(3)
C131 C126 H12E 109.2
C131 C126 H12F 109.2
H12E C126 H12F 107.9
C28 C60 H60 119.7
C94 C60 C28 120.5(5)
C94 C60 H60 119.7
C56 C92 C58 116.9(4)
C56 C92 C128 121.8(5)
C58 C92 C128 121.3(4)
C43 C78 H78A 109.5
C43 C78 H78B 109.5
C43 C78 H78C 109.5
H78A C78 H78B 109.5
H78A C78 H78C 109.5
H78B C78 H78C 109.5
C94 C129 H12G 109.4
C94 C129 H12H 109.4
C140 C129 C94 111.3(5)
C140 C129 H12G 109.4
C140 C129 H12H 109.4
H12G C129 H12H 108.0
C46 C84 H84A 109.5
C46 C84 H84B 109.5
C46 C84 H84C 109.5
H84A C84 H84B 109.5
H84A C84 H84C 109.5
H84B C84 H84C 109.5
Ni3 Br3 Ga3 52.647(17)
Ni3 Ga3 Br3 56.031(17)
N6 Ga3 Br3 103.78(8)
N6 Ga3 Ni3 130.61(8)
N6 Ga3 N5 93.94(11)
N5 Ga3 Br3 103.95(9)
N5 Ga3 Ni3 132.56(8)
Ga3 Ni3 Br3 71.32(2)
C162 Ni3 Br3 168.73(9)
C162 Ni3 Ga3 115.57(10)
C162 Ni3 C163 40.01(13)
C162 Ni3 C164 65.24(13)
C162 Ni3 C165 39.97(12)
C162 Ni3 C166 65.66(13)
C163 Ni3 Br3 144.29(9)
C163 Ni3 Ga3 125.32(9)
C163 Ni3 C164 37.25(12)
C164 Ni3 Br3 112.99(9)
C164 Ni3 Ga3 153.59(8)
C165 Ni3 Br3 128.78(9)
C165 Ni3 Ga3 134.37(10)
C165 Ni3 C163 65.75(12)
C165 Ni3 C164 64.85(13)
C165 Ni3 C166 38.25(13)
C166 Ni3 Br3 105.58(9)
C166 Ni3 Ga3 167.40(9)
C166 Ni3 C163 64.42(12)
C166 Ni3 C164 39.00(12)
C167 N6 Ga3 122.1(2)
C167 N6 C168 119.0(2)
C168 N6 Ga3 118.92(19)
C169 N5 Ga3 121.5(2)
C169 N5 C170 118.0(3)
C170 N5 Ga3 120.4(2)
N6 C167 C175 123.4(3)
N6 C167 C176 119.9(3)
C175 C167 C176 116.6(3)
C167 C175 H175 116.1
C167 C175 C169 127.8(3)
C169 C175 H175 116.1
C163 C162 Ni3 74.31(17)
C163 C162 C171 123.0(3)
C171 C162 Ni3 132.0(2)
C165 C162 Ni3 72.94(17)
C165 C162 C163 108.3(3)
C165 C162 C171 126.6(3)
C162 C163 Ni3 65.68(17)
C162 C163 C172 125.4(3)
C164 C163 Ni3 73.11(18)
C164 C163 C162 107.9(3)
C164 C163 C172 126.0(3)
C172 C163 Ni3 133.7(2)
C161 C186 H186 119.3
C216 C186 H186 119.3
C216 C186 C161 121.4(3)
C182 C171 C162 122.5(3)
C182 C171 C183 117.3(3)
C183 C171 C162 119.7(3)
C173 C188 H188 119.7
C220 C188 H188 119.7
C220 C188 C173 120.6(4)
C188 C173 C165 120.0(3)
C189 C173 C188 117.8(3)
C189 C173 C165 122.1(3)
C163 C164 Ni3 69.64(19)
C163 C164 C161 127.2(3)
C163 C164 C166 107.4(3)
C161 C164 Ni3 130.1(2)
C166 C164 Ni3 68.31(19)
C166 C164 C161 125.3(3)
C167 C176 H17D 109.5
C167 C176 H17E 109.5
C167 C176 H17F 109.5
H17D C176 H17E 109.5
H17D C176 H17F 109.5
H17E C176 H17F 109.5
C233 C198 H198 108.3
C233 C198 C234 108.6(3)
C178 C198 H198 108.3
C178 C198 C233 111.9(3)
C178 C198 C234 111.4(3)
C234 C198 H198 108.3
C198 C233 H23A 109.5
C198 C233 H23B 109.5
C198 C233 H23C 109.5
H23A C233 H23B 109.5
H23A C233 H23C 109.5
H23B C233 H23C 109.5
C196 C177 C197 119.9(3)
C196 C177 C168 117.7(3)
C168 C177 C197 122.3(3)
C218 C187 H187 119.4
C218 C187 C161 121.2(3)
C161 C187 H187 119.4
C218 C251 C288 121.8(3)
C216 C251 C218 117.1(3)
C216 C251 C288 121.0(3)
C162 C165 Ni3 67.08(17)
C162 C165 C173 125.6(3)
C173 C165 Ni3 129.9(2)
C166 C165 Ni3 71.78(18)
C166 C165 C162 107.2(3)
C166 C165 C173 127.1(3)
C171 C182 H182 119.2
C171 C182 C208 121.5(3)
C208 C182 H182 119.2
C228 C199 H199 119.3
C228 C199 C178 121.4(3)
C178 C199 H199 119.3
C188 C220 H220 119.3
C255 C220 C188 121.4(4)
C255 C220 H220 119.3
C185 C213 H213 119.4
C249 C213 H213 119.4
C249 C213 C185 121.3(3)
C187 C218 C251 121.5(3)
C187 C218 H218 119.3
C251 C218 H218 119.3
C212 C184 H184 119.3
C172 C184 H184 119.3
C172 C184 C212 121.3(3)
C184 C212 H212 119.2
C184 C212 C249 121.7(3)
C249 C212 H212 119.2
C177 C196 H196 119.0
C228 C196 C177 122.0(4)
C228 C196 H196 119.0
C213 C185 H185 119.2
C172 C185 C213 121.6(3)
C172 C185 H185 119.2
C257 C225 H225 120.3
C257 C225 C191 119.4(4)
C191 C225 H225 120.3
C199 C228 H228 120.0
C196 C228 C199 119.9(3)
C196 C228 H228 120.0
C177 C197 H197 107.7
C177 C197 C230 111.4(4)
C230 C197 H197 107.7
C231 C197 C177 112.1(3)
C231 C197 H197 107.7
C231 C197 C230 110.0(4)
C220 C255 C221 118.0(3)
C220 C255 C289 121.3(4)
C221 C255 C289 120.7(4)
C203 C180 C204 120.8(4)
C203 C180 C170 117.7(4)
C170 C180 C204 121.5(3)
H28A C287 H28B 107.5
C296 C287 H28A 108.5
C296 C287 H28B 108.5
C296 C287 C249 114.9(3)
C249 C287 H28A 108.5
C249 C287 H28B 108.5
C255 C221 H221 119.5
C189 C221 C255 121.1(4)
C189 C221 H221 119.5
C224 C190 H190 119.8
C224 C190 C174 120.3(4)
C174 C190 H190 119.8
C225 C257 C290 117.3(5)
C224 C257 C225 119.7(4)
C224 C257 C290 123.0(5)
C180 C203 H203 119.3
C237 C203 C180 121.5(4)
C237 C203 H203 119.3
C203 C237 H237 119.8
C203 C237 C205 120.3(4)
C205 C237 H237 119.8
C182 C208 H208 119.4
C246 C208 C182 121.2(4)
C246 C208 H208 119.4
C180 C204 H204 107.3
C180 C204 C239 112.3(3)
C180 C204 C240 112.1(3)
C239 C204 H204 107.3
C239 C204 C240 110.4(4)
C240 C204 H204 107.3
C246 C209 H209 119.1
C183 C209 H209 119.1
C183 C209 C246 121.8(4)
C190 C224 H224 119.4
C257 C224 C190 121.2(4)
C257 C224 H224 119.4
H29A C297 H29B 109.5
H29A C297 H29C 109.5
H29B C297 H29C 109.5
C288 C297 H29A 109.5
C288 C297 H29B 109.5
C288 C297 H29C 109.5
C208 C246 C209 117.3(4)
C208 C246 C286 120.7(4)
C209 C246 C286 122.1(4)
H24A C242 H24B 109.5
H24A C242 H24C 109.5
H24B C242 H24C 109.5
C206 C242 H24A 109.5
C206 C242 H24B 109.5
C206 C242 H24C 109.5
C287 C296 H29D 109.5
C287 C296 H29E 109.5
C287 C296 H29F 109.5
H29D C296 H29E 109.5
H29D C296 H29F 109.5
H29E C296 H29F 109.5
C204 C239 H23D 109.5
C204 C239 H23E 109.5
C204 C239 H23F 109.5
H23D C239 H23E 109.5
H23D C239 H23F 109.5
H23E C239 H23F 109.5
C197 C230 H23G 109.5
C197 C230 H23H 109.5
C197 C230 H23I 109.5
H23G C230 H23H 109.5
H23G C230 H23I 109.5
H23H C230 H23I 109.5
C204 C240 H24D 109.5
C204 C240 H24E 109.5
C204 C240 H24F 109.5
H24D C240 H24E 109.5
H24D C240 H24F 109.5
H24E C240 H24F 109.5
C246 C286 H28C 108.6
C246 C286 H28D 108.6
H28C C286 H28D 107.6
C293 C286 C246 114.5(4)
C293 C286 H28C 108.6
C293 C286 H28D 108.6
H30A C300 H30B 109.5
H30A C300 H30C 109.5
H30B C300 H30C 109.5
C289 C300 H30A 109.5
C289 C300 H30B 109.5
C289 C300 H30C 109.5
C257 C290 H29G 110.2
C257 C290 H29H 110.2
H29G C290 H29H 108.5
C305 C290 C257 107.5(7)
C305 C290 H29G 110.2
C305 C290 H29H 110.2
C286 C293 H29I 109.5
C286 C293 H29J 109.5
C286 C293 H29K 109.5
H29I C293 H29J 109.5
H29I C293 H29K 109.5
H29J C293 H29K 109.5
C290 C305 H30D 109.5
C290 C305 H30E 109.5
C290 C305 H30F 109.5
H30D C305 H30E 109.5
H30D C305 H30F 109.5
H30E C305 H30F 109.5
C199 C178 C198 118.8(3)
C199 C178 C168 117.7(3)
C168 C178 C198 123.5(3)
C177 C168 N6 117.8(3)
C178 C168 N6 120.9(3)
C178 C168 C177 121.3(3)
C184 C172 C163 123.4(3)
C184 C172 C185 117.3(3)
C185 C172 C163 119.2(3)
C186 C161 C164 122.3(3)
C187 C161 C186 117.0(3)
C187 C161 C164 120.7(3)
C213 C249 C212 116.8(3)
C213 C249 C287 121.9(3)
C212 C249 C287 121.3(3)
C186 C216 C251 121.7(3)
C186 C216 H216 119.1
C251 C216 H216 119.1
C225 C191 H191 119.7
C174 C191 C225 120.5(4)
C174 C191 H191 119.7
N5 C169 C175 123.9(3)
N5 C169 C179 120.7(3)
C175 C169 C179 115.4(3)
C164 C166 Ni3 72.69(18)
C164 C166 C174 124.7(3)
C165 C166 Ni3 69.97(19)
C165 C166 C164 109.0(3)
C165 C166 C174 125.8(3)
C174 C166 Ni3 129.8(2)
C180 C170 N5 118.5(3)
C181 C170 N5 119.9(3)
C181 C170 C180 121.5(3)
C190 C174 C166 121.1(3)
C191 C174 C190 118.8(3)
C191 C174 C166 120.0(3)
C173 C189 C221 121.1(4)
C173 C189 H189 119.5
C221 C189 H189 119.5
C171 C183 H183 119.6
C209 C183 C171 120.8(4)
C209 C183 H183 119.6
C170 C181 C205 117.9(4)
C170 C181 C206 123.6(3)
C205 C181 C206 118.4(4)
C251 C288 H28E 108.5
C251 C288 H28F 108.5
C297 C288 C251 115.0(3)
C297 C288 H28E 108.5
C297 C288 H28F 108.5
H28E C288 H28F 107.5
C198 C234 H23J 109.5
C198 C234 H23K 109.5
C198 C234 H23L 109.5
H23J C234 H23K 109.5
H23J C234 H23L 109.5
H23K C234 H23L 109.5
C237 C205 C181 120.9(4)
C237 C205 H205 119.5
C181 C205 H205 119.5
C242 C206 H206 107.9
C181 C206 C242 109.4(3)
C181 C206 H206 107.9
C181 C206 C244 113.7(4)
C244 C206 C242 109.8(4)
C244 C206 H206 107.9
C169 C179 H17G 109.5
C169 C179 H17H 109.5
C169 C179 H17I 109.5
H17G C179 H17H 109.5
H17G C179 H17I 109.5
H17H C179 H17I 109.5
C197 C231 H23M 109.5
C197 C231 H23N 109.5
C197 C231 H23O 109.5
H23M C231 H23N 109.5
H23M C231 H23O 109.5
H23N C231 H23O 109.5
C206 C244 H24G 109.5
C206 C244 H24H 109.5
C206 C244 H24I 109.5
H24G C244 H24H 109.5
H24G C244 H24I 109.5
H24H C244 H24I 109.5
C255 C289 H28G 108.2
C255 C289 H28H 108.2
C300 C289 C255 116.4(4)
C300 C289 H28G 108.2
C300 C289 H28H 108.2
H28G C289 H28H 107.3

loop_
_geom_bond_atom_site_label_1
_geom_bond_atom_site_label_2
_geom_bond_distance
Br1 Ga1 2.6905(5)
Br1 Ni1 2.3444(5)
Ga1 Ni1 2.2569(6)
Ga1 N1 1.964(2)
Ga1 N2 1.971(2)
Ni1 C322 2.049(3)
Ni1 C323 2.166(3)
Ni1 C324 2.211(3)
Ni1 C325 2.169(3)
Ni1 C326 2.143(3)
N1 C327 1.344(4)
N1 C328 1.454(4)
N2 C329 1.336(4)
N2 C330 1.452(4)
C336 H336 0.9300
C336 C327 1.399(4)
C336 C329 1.395(4)
C332 C323 1.484(4)
C332 C345 1.394(4)
C332 C346 1.393(5)
C322 C323 1.452(4)
C322 C326 1.437(4)
C322 C331 1.477(4)
C335 C326 1.484(4)
C335 C351 1.384(5)
C335 C352 1.390(5)
C334 C325 1.482(4)
C334 C349 1.397(4)
C334 C350 1.394(5)
C323 C324 1.412(4)
C324 C325 1.463(4)
C324 C333 1.489(4)
C325 C326 1.418(4)
C327 C337 1.507(4)
C329 C340 1.505(4)
C341 C330 1.406(4)
C341 C364 1.518(5)
C341 C365 1.391(5)
C330 C342 1.404(5)
C333 C347 1.394(5)
C333 C348 1.391(5)
C328 C338 1.394(5)
C328 C339 1.411(5)
C337 H33A 0.9600
C337 H33B 0.9600
C337 H33C 0.9600
C331 C343 1.391(5)
C331 C344 1.398(4)
C364 H364 0.9800
C364 C397 1.522(5)
C364 C398 1.524(4)
C349 H349 0.9300
C349 C381 1.381(5)
C382 H382 0.9300
C382 C414 1.390(5)
C382 C350 1.388(5)
C343 H343 0.9300
C343 C369 1.383(5)
C338 C357 1.530(5)
C338 C358 1.395(5)
C342 C366 1.514(5)
C342 C367 1.392(5)
C397 H39A 0.9600
C397 H39B 0.9600
C397 H39C 0.9600
C340 H34A 0.9600
C340 H34B 0.9600
C340 H34C 0.9600
C351 H351 0.9300
C351 C385 1.407(5)
C414 C448 1.521(5)
C414 C381 1.387(5)
C347 H347 0.9300
C347 C377 1.393(5)
C357 H357 0.9800
C357 C389 1.539(4)
C357 C390 1.525(5)
C365 H365 0.9300
C365 C400 1.383(5)
C386 H386 0.9300
C386 C417 1.374(6)
C386 C352 1.395(5)
C344 H344 0.9300
C344 C371 1.387(5)
C339 C359 1.396(5)
C339 C360 1.509(5)
C345 H345 0.9300
C345 C373 1.386(5)
C417 C449 1.518(5)
C417 C385 1.387(6)
C400 H400 0.9300
C400 C367 1.367(5)
C359 H359 0.9300
C359 C392 1.376(6)
C366 H366 0.9800
C366 C402 1.527(5)
C366 C403 1.523(6)
C389 H38A 0.9600
C389 H38B 0.9600
C389 H38C 0.9600
C367 H367 0.9300
C369 H369 0.9300
C369 C406 1.394(5)
C374 H374 0.9300
C374 C408 1.388(5)
C374 C346 1.387(5)
C358 H358 0.9300
C358 C392 1.368(6)
C371 H371 0.9300
C371 C406 1.384(6)
C360 H360 0.9800
C360 C321 1.521(5)
C360 C395 1.511(6)
C377 H377 0.9300
C377 C412 1.393(6)
C412 C447 1.527(6)
C412 C379 1.379(5)
C392 H392 0.9300
C408 C373 1.381(6)
C408 C446 1.522(5)
C398 H39D 0.9600
C398 H39E 0.9600
C398 H39F 0.9600
C402 H40A 0.9600
C402 H40B 0.9600
C402 H40C 0.9600
C403 H40D 0.9600
C403 H40E 0.9600
C403 H40F 0.9600
C450 H45A 0.9600
C450 H45B 0.9600
C450 H45C 0.9600
C450 C445 1.506(6)
C447 H44A 0.9700
C447 H44B 0.9700
C447 C458 1.489(7)
C448 H44C 0.9700
C448 H44D 0.9700
C448 C461 1.479(7)
C449 H44E 0.9700
C449 H44F 0.9700
C449 C464 1.497(7)
C464 H46A 0.9600
C464 H46B 0.9600
C464 H46C 0.9600
C461 H46D 0.9600
C461 H46E 0.9600
C461 H46F 0.9600
C350 H350 0.9300
C346 H346 0.9300
C348 H348 0.9300
C348 C379 1.383(5)
C352 H352 0.9300
C381 H381 0.9300
C379 H379 0.9300
C385 H385 0.9300
C390 H39G 0.9600
C390 H39H 0.9600
C390 H39I 0.9600
C406 C445 1.512(5)
C373 H373 0.9300
C445 H44G 0.9700
C445 H44H 0.9700
C321 H32A 0.9600
C321 H32B 0.9600
C321 H32C 0.9600
C395 H39J 0.9600
C395 H39K 0.9600
C395 H39L 0.9600
C453 H45D 0.9600
C453 H45E 0.9600
C453 H45F 0.9600
C453 C446 1.477(7)
C446 H44I 0.9700
C446 H44J 0.9700
C458 H45G 0.9600
C458 H45H 0.9600
C458 H45I 0.9600
Br2 Ga2 2.6679(5)
Br2 Ni2 2.3652(7)
Ga2 Ni2 2.2840(7)
Ga2 N4 1.979(3)
Ga2 N3 1.978(3)
Ni2 C2 2.069(3)
Ni2 C3 2.216(3)
Ni2 C4 2.167(4)
Ni2 C5 2.177(3)
Ni2 C1 2.169(3)
N4 C6 1.445(4)
N4 C7 1.341(4)
N3 C8 1.331(4)
N3 C9 1.456(4)
C15 C6 1.404(4)
C15 C32 1.519(4)
C15 C33 1.393(4)
C11 C24 1.401(5)
C11 C25 1.381(5)
C11 C3 1.482(5)
C6 C16 1.406(4)
C8 C19 1.513(5)
C8 C18 1.400(5)
C51 H51 0.9300
C51 C24 1.380(5)
C51 C89 1.388(5)
C24 H24 0.9300
C89 C54 1.394(5)
C89 C127 1.509(5)
C9 C20 1.402(5)
C9 C21 1.402(5)
C70 H70 0.9300
C70 C34 1.370(5)
C70 C33 1.380(5)
C143 H14A 0.9600
C143 H14B 0.9600
C143 H14C 0.9600
C143 C130 1.470(10)
C20 C43 1.517(5)
C20 C44 1.397(5)
C2 C10 1.492(5)
C2 C4 1.451(5)
C2 C1 1.431(5)
C25 H25 0.9300
C25 C54 1.394(5)
C34 H34 0.9300
C34 C16 1.385(5)
C3 C4 1.404(5)
C3 C5 1.453(5)
C21 C45 1.400(5)
C21 C46 1.512(6)
C10 C22 1.391(5)
C10 C23 1.392(5)
C19 H19A 0.9600
C19 H19B 0.9600
C19 H19C 0.9600
C54 H54 0.9300
C67 H67A 0.9600
C67 H67B 0.9600
C67 H67C 0.9600
C67 C32 1.527(5)
C4 C12 1.488(5)
C13 C28 1.386(6)
C13 C5 1.477(5)
C13 C29 1.398(5)
C35 H35 0.9800
C35 C74 1.536(5)
C35 C75 1.520(6)
C35 C16 1.520(5)
C17 H17A 0.9600
C17 H17B 0.9600
C17 H17C 0.9600
C17 C7 1.514(5)
C12 C26 1.380(5)
C12 C27 1.395(5)
C14 C30 1.402(5)
C14 C31 1.384(5)
C14 C1 1.473(5)
C26 H26 0.9300
C26 C56 1.383(6)
C74 H74A 0.9600
C74 H74B 0.9600
C74 H74C 0.9600
C127 H12A 0.9700
C127 H12B 0.9700
C127 C136 1.513(5)
C56 H56 0.9300
C56 C92 1.376(6)
C28 H28 0.9300
C28 C60 1.385(6)
C30 H30 0.9300
C30 C64 1.384(6)
C22 H22 0.9300
C22 C48 1.390(5)
C43 H43 0.9800
C43 C77 1.526(6)
C43 C78 1.508(6)
C85 C48 1.398(6)
C85 C49 1.379(6)
C85 C126 1.521(5)
C27 H27 0.9300
C27 C58 1.373(6)
C31 H31 0.9300
C31 C66 1.380(5)
C61 H61 0.9300
C61 C94 1.359(7)
C61 C29 1.400(6)
C58 H58 0.9300
C58 C92 1.395(6)
C48 H48 0.9300
C45 H45 0.9300
C45 C80 1.373(6)
C49 H49 0.9300
C49 C23 1.393(5)
C94 C60 1.381(6)
C94 C129 1.523(6)
C77 H77A 0.9600
C77 H77B 0.9600
C77 H77C 0.9600
C131 H13A 0.9600
C131 H13B 0.9600
C131 H13C 0.9600
C131 C126 1.488(6)
C75 H75A 0.9600
C75 H75B 0.9600
C75 H75C 0.9600
C136 H13D 0.9600
C136 H13E 0.9600
C136 H13F 0.9600
C82 H82A 0.9600
C82 H82B 0.9600
C82 H82C 0.9600
C82 C46 1.527(6)
C128 H12C 0.9700
C128 H12D 0.9700
C128 C139 1.470(7)
C128 C92 1.519(6)
C130 H13G 0.9700
C130 H13H 0.9700
C130 C97 1.515(6)
C139 H13I 0.9600
C139 H13J 0.9600
C139 H13K 0.9600
C140 H14D 0.9600
C140 H14E 0.9600
C140 H14F 0.9600
C140 C129 1.474(8)
C18 H18 0.9300
C18 C7 1.386(4)
C32 H32 0.9800
C32 C69 1.540(5)
C33 H33 0.9300
C69 H69A 0.9600
C69 H69B 0.9600
C69 H69C 0.9600
C5 C1 1.429(5)
C66 H66 0.9300
C66 C97 1.384(6)
C46 H46 0.9800
C46 C84 1.517(7)
C29 H29 0.9300
C44 H44 0.9300
C44 C80 1.369(6)
C97 C64 1.376(6)
C80 H80 0.9300
C23 H23 0.9300
C64 H64 0.9300
C126 H12E 0.9700
C126 H12F 0.9700
C60 H60 0.9300
C78 H78A 0.9600
C78 H78B 0.9600
C78 H78C 0.9600
C129 H12G 0.9700
C129 H12H 0.9700
C84 H84A 0.9600
C84 H84B 0.9600
C84 H84C 0.9600
Br3 Ga3 2.6999(5)
Br3 Ni3 2.3636(6)
Ga3 Ni3 2.2655(7)
Ga3 N6 1.968(2)
Ga3 N5 1.980(3)
Ni3 C162 2.060(3)
Ni3 C163 2.177(3)
Ni3 C164 2.221(3)
Ni3 C165 2.138(3)
Ni3 C166 2.162(3)
N6 C167 1.333(4)
N6 C168 1.450(4)
N5 C169 1.335(4)
N5 C170 1.451(4)
C167 C175 1.397(4)
C167 C176 1.502(4)
C175 H175 0.9300
C175 C169 1.398(5)
C162 C163 1.454(5)
C162 C171 1.485(5)
C162 C165 1.437(4)
C163 C164 1.405(5)
C163 C172 1.494(4)
C186 H186 0.9300
C186 C161 1.401(4)
C186 C216 1.376(5)
C171 C182 1.387(5)
C171 C183 1.397(5)
C188 H188 0.9300
C188 C173 1.400(5)
C188 C220 1.391(5)
C173 C165 1.485(5)
C173 C189 1.390(5)
C164 C161 1.474(5)
C164 C166 1.464(4)
C176 H17D 0.9600
C176 H17E 0.9600
C176 H17F 0.9600
C198 H198 0.9800
C198 C233 1.527(5)
C198 C178 1.515(5)
C198 C234 1.536(4)
C233 H23A 0.9600
C233 H23B 0.9600
C233 H23C 0.9600
C177 C196 1.389(5)
C177 C197 1.523(5)
C177 C168 1.409(5)
C187 H187 0.9300
C187 C218 1.385(5)
C187 C161 1.400(5)
C251 C218 1.397(5)
C251 C216 1.393(5)
C251 C288 1.514(5)
C165 C166 1.409(5)
C182 H182 0.9300
C182 C208 1.389(5)
C199 H199 0.9300
C199 C228 1.376(5)
C199 C178 1.398(4)
C220 H220 0.9300
C220 C255 1.381(6)
C213 H213 0.9300
C213 C185 1.385(5)
C213 C249 1.384(5)
C218 H218 0.9300
C184 H184 0.9300
C184 C212 1.387(5)
C184 C172 1.373(5)
C212 H212 0.9300
C212 C249 1.387(5)
C196 H196 0.9300
C196 C228 1.361(6)
C185 H185 0.9300
C185 C172 1.384(4)
C225 H225 0.9300
C225 C257 1.392(6)
C225 C191 1.399(5)
C228 H228 0.9300
C197 H197 0.9800
C197 C230 1.526(6)
C197 C231 1.512(6)
C255 C221 1.391(6)
C255 C289 1.516(5)
C180 C203 1.391(5)
C180 C204 1.513(6)
C180 C170 1.404(5)
C287 H28A 0.9700
C287 H28B 0.9700
C287 C296 1.507(6)
C287 C249 1.515(5)
C221 H221 0.9300
C221 C189 1.391(5)
C190 H190 0.9300
C190 C224 1.374(6)
C190 C174 1.395(5)
C257 C224 1.365(7)
C257 C290 1.570(7)
C203 H203 0.9300
C203 C237 1.369(6)
C237 H237 0.9300
C237 C205 1.370(6)
C208 H208 0.9300
C208 C246 1.385(6)
C204 H204 0.9800
C204 C239 1.521(6)
C204 C240 1.533(6)
C209 H209 0.9300
C209 C246 1.391(6)
C209 C183 1.382(5)
C224 H224 0.9300
C297 H29A 0.9600
C297 H29B 0.9600
C297 H29C 0.9600
C297 C288 1.510(6)
C246 C286 1.535(6)
C242 H24A 0.9600
C242 H24B 0.9600
C242 H24C 0.9600
C242 C206 1.533(6)
C296 H29D 0.9600
C296 H29E 0.9600
C296 H29F 0.9600
C239 H23D 0.9600
C239 H23E 0.9600
C239 H23F 0.9600
C230 H23G 0.9600
C230 H23H 0.9600
C230 H23I 0.9600
C240 H24D 0.9600
C240 H24E 0.9600
C240 H24F 0.9600
C286 H28C 0.9700
C286 H28D 0.9700
C286 C293 1.497(9)
C300 H30A 0.9600
C300 H30B 0.9600
C300 H30C 0.9600
C300 C289 1.485(7)
C290 H29G 0.9700
C290 H29H 0.9700
C290 C305 1.375(11)
C293 H29I 0.9600
C293 H29J 0.9600
C293 H29K 0.9600
C305 H30D 0.9600
C305 H30E 0.9600
C305 H30F 0.9600
C178 C168 1.402(5)
C216 H216 0.9300
C191 H191 0.9300
C191 C174 1.385(5)
C169 C179 1.514(5)
C166 C174 1.478(4)
C170 C181 1.394(5)
C189 H189 0.9300
C183 H183 0.9300
C181 C205 1.402(5)
C181 C206 1.513(6)
C288 H28E 0.9700
C288 H28F 0.9700
C234 H23J 0.9600
C234 H23K 0.9600
C234 H23L 0.9600
C205 H205 0.9300
C206 H206 0.9800
C206 C244 1.529(5)
C179 H17G 0.9600
C179 H17H 0.9600
C179 H17I 0.9600
C231 H23M 0.9600
C231 H23N 0.9600
C231 H23O 0.9600
C244 H24G 0.9600
C244 H24H 0.9600
C244 H24I 0.9600
C289 H28G 0.9700
C289 H28H 0.9700

loop_
_geom_torsion_atom_site_label_1
_geom_torsion_atom_site_label_2
_geom_torsion_atom_site_label_3
_geom_torsion_atom_site_label_4
_geom_torsion
Ga1 N1 C327 C336 -9.7(4)
Ga1 N1 C327 C337 172.9(2)
Ga1 N1 C328 C338 -97.5(3)
Ga1 N1 C328 C339 85.7(3)
Ga1 N2 C329 C336 12.2(4)
Ga1 N2 C329 C340 -169.4(2)
Ga1 N2 C330 C341 93.7(3)
Ga1 N2 C330 C342 -86.3(3)
Ni1 C322 C323 C332 125.9(3)
Ni1 C322 C323 C324 -61.1(2)
Ni1 C322 C326 C335 -120.1(3)
Ni1 C322 C326 C325 60.8(2)
Ni1 C322 C331 C343 -42.1(4)
Ni1 C322 C331 C344 141.8(3)
Ni1 C323 C324 C325 -58.7(2)
Ni1 C323 C324 C333 121.9(3)
Ni1 C324 C325 C334 126.4(3)
Ni1 C324 C325 C326 -60.3(2)
Ni1 C324 C333 C347 138.9(3)
Ni1 C324 C333 C348 -40.9(4)
Ni1 C325 C326 C322 -57.41(19)
Ni1 C325 C326 C335 123.5(3)
N1 C328 C338 C357 8.7(5)
N1 C328 C338 C358 -173.8(3)
N1 C328 C339 C359 173.7(3)
N1 C328 C339 C360 -4.7(5)
N2 C330 C342 C366 -3.2(4)
N2 C330 C342 C367 179.7(3)
C332 C323 C324 Ni1 -130.6(3)
C332 C323 C324 C325 170.7(3)
C332 C323 C324 C333 -8.6(5)
C332 C345 C373 C408 -0.2(6)
C322 C323 C324 Ni1 56.53(19)
C322 C323 C324 C325 -2.1(3)
C322 C323 C324 C333 178.5(3)
C322 C331 C343 C369 -177.0(3)
C322 C331 C344 C371 176.8(3)
C335 C351 C385 C417 -0.1(5)
C334 C325 C326 Ni1 -125.3(3)
C334 C325 C326 C322 177.3(3)
C334 C325 C326 C335 -1.9(5)
C334 C349 C381 C414 1.2(5)
C323 C332 C345 C373 176.3(3)
C323 C332 C346 C374 -175.6(3)
C323 C322 C326 Ni1 -66.4(2)
C323 C322 C326 C335 173.5(3)
C323 C322 C326 C325 -5.6(3)
C323 C322 C331 C343 55.9(4)
C323 C322 C331 C344 -120.2(3)
C323 C324 C325 Ni1 59.0(2)
C323 C324 C325 C334 -174.6(3)
C323 C324 C325 C326 -1.3(3)
C323 C324 C333 C347 47.3(5)
C323 C324 C333 C348 -132.5(3)
C324 C325 C326 Ni1 61.7(2)
C324 C325 C326 C322 4.3(3)
C324 C325 C326 C335 -174.8(3)
C324 C333 C347 C377 -179.3(3)
C324 C333 C348 C379 177.9(3)
C325 C334 C349 C381 -177.4(3)
C325 C334 C350 C382 176.4(3)
C325 C324 C333 C347 -132.0(3)
C325 C324 C333 C348 48.2(4)
C326 C322 C323 Ni1 66.0(2)
C326 C322 C323 C332 -168.2(3)
C326 C322 C323 C324 4.8(3)
C326 C322 C331 C343 -141.1(3)
C326 C322 C331 C344 42.8(5)
C326 C335 C351 C385 178.2(3)
C326 C335 C352 C386 -177.4(3)
C327 N1 C328 C338 80.9(4)
C327 N1 C328 C339 -95.9(3)
C327 C336 C329 N2 11.7(5)
C327 C336 C329 C340 -166.7(3)
C329 N2 C330 C341 -85.7(4)
C329 N2 C330 C342 94.3(3)
C329 C336 C327 N1 -13.1(5)
C329 C336 C327 C337 164.3(3)
C341 C330 C342 C366 176.9(3)
C341 C330 C342 C367 -0.3(5)
C341 C365 C400 C367 -0.4(5)
C330 N2 C329 C336 -168.4(3)
C330 N2 C329 C340 10.0(4)
C330 C341 C364 C397 -112.5(3)
C330 C341 C364 C398 125.6(3)
C330 C341 C365 C400 0.5(5)
C330 C342 C366 C402 145.3(3)
C330 C342 C366 C403 -90.4(4)
C330 C342 C367 C400 0.3(5)
C333 C324 C325 Ni1 -121.6(3)
C333 C324 C325 C334 4.8(5)
C333 C324 C325 C326 178.1(3)
C333 C347 C377 C412 1.3(6)
C333 C348 C379 C412 1.5(5)
C328 N1 C327 C336 171.8(3)
C328 N1 C327 C337 -5.6(4)
C328 C338 C357 C389 -131.3(3)
C328 C338 C357 C390 106.5(4)
C328 C338 C358 C392 -0.1(5)
C328 C339 C359 C392 0.5(6)
C328 C339 C360 C321 -152.7(3)
C328 C339 C360 C395 82.3(4)
C331 C322 C323 Ni1 -128.5(3)
C331 C322 C323 C332 -2.6(5)
C331 C322 C323 C324 170.4(3)
C331 C322 C326 Ni1 128.4(3)
C331 C322 C326 C335 8.4(5)
C331 C322 C326 C325 -170.8(3)
C331 C343 C369 C406 -0.3(5)
C331 C344 C371 C406 1.0(6)
C364 C341 C330 N2 -0.1(4)
C364 C341 C330 C342 179.9(3)
C364 C341 C365 C400 -179.5(3)
C349 C334 C325 Ni1 -41.4(4)
C349 C334 C325 C324 -135.6(3)
C349 C334 C325 C326 52.5(4)
C349 C334 C350 C382 -0.4(5)
C382 C414 C448 C461 86.6(5)
C382 C414 C381 C349 -0.5(5)
C343 C331 C344 C371 0.5(5)
C343 C369 C406 C371 1.8(5)
C343 C369 C406 C445 -176.3(3)
C338 C328 C339 C359 -3.1(5)
C338 C328 C339 C360 178.5(3)
C338 C358 C392 C359 -2.4(6)
C351 C335 C326 Ni1 138.3(3)
C351 C335 C326 C322 -135.7(3)
C351 C335 C326 C325 43.2(4)
C351 C335 C352 C386 0.1(5)
C414 C382 C350 C334 1.1(5)
C347 C333 C348 C379 -1.9(5)
C347 C377 C412 C447 177.1(4)
C347 C377 C412 C379 -1.7(6)
C357 C338 C358 C392 177.5(3)
C365 C341 C330 N2 179.9(3)
C365 C341 C330 C342 -0.1(4)
C365 C341 C364 C397 67.4(4)
C365 C341 C364 C398 -54.5(4)
C365 C400 C367 C342 0.0(5)
C386 C417 C449 C464 -26.2(6)
C386 C417 C385 C351 -1.1(5)
C344 C331 C343 C369 -0.9(5)
C344 C371 C406 C369 -2.1(5)
C344 C371 C406 C445 176.0(3)
C339 C328 C338 C357 -174.6(3)
C339 C328 C338 C358 2.9(5)
C339 C359 C392 C358 2.1(6)
C345 C332 C323 Ni1 138.0(3)
C345 C332 C323 C322 50.3(4)
C345 C332 C323 C324 -121.4(4)
C345 C332 C346 C374 1.1(5)
C417 C386 C352 C335 -1.4(5)
C359 C339 C360 C321 28.9(5)
C359 C339 C360 C395 -96.1(4)
C366 C342 C367 C400 -176.9(3)
C367 C342 C366 C402 -37.5(5)
C367 C342 C366 C403 86.8(4)
C369 C406 C445 C450 -24.0(6)
C374 C408 C373 C345 0.2(6)
C374 C408 C446 C453 49.9(7)
C358 C338 C357 C389 51.2(4)
C358 C338 C357 C390 -71.0(4)
C371 C406 C445 C450 158.0(4)
C360 C339 C359 C392 179.0(4)
C377 C412 C447 C458 54.5(6)
C377 C412 C379 C348 0.3(5)
C408 C374 C346 C332 -1.1(6)
C447 C412 C379 C348 -178.5(3)
C448 C414 C381 C349 178.8(4)
C449 C417 C385 C351 178.5(3)
C350 C334 C325 Ni1 142.0(3)
C350 C334 C325 C324 47.9(4)
C350 C334 C325 C326 -124.1(3)
C350 C334 C349 C381 -0.8(5)
C350 C382 C414 C448 -180.0(4)
C350 C382 C414 C381 -0.7(5)
C346 C332 C323 Ni1 -45.4(5)
C346 C332 C323 C322 -133.1(3)
C346 C332 C323 C324 55.2(5)
C346 C332 C345 C373 -0.5(5)
C346 C374 C408 C373 0.4(6)
C346 C374 C408 C446 -179.5(4)
C348 C333 C347 C377 0.5(5)
C352 C335 C326 Ni1 -44.2(4)
C352 C335 C326 C322 41.8(4)
C352 C335 C326 C325 -139.3(3)
C352 C335 C351 C385 0.6(5)
C352 C386 C417 C449 -177.8(3)
C352 C386 C417 C385 1.8(5)
C381 C414 C448 C461 -92.7(5)
C379 C412 C447 C458 -126.7(5)
C385 C417 C449 C464 154.3(4)
C373 C408 C446 C453 -130.1(5)
C446 C408 C373 C345 -179.9(4)
Ga2 N4 C6 C15 -91.5(3)
Ga2 N4 C6 C16 89.3(3)
Ga2 N4 C7 C17 169.8(2)
Ga2 N4 C7 C18 -12.1(4)
Ga2 N3 C8 C19 -173.9(2)
Ga2 N3 C8 C18 8.5(4)
Ga2 N3 C9 C20 97.3(3)
Ga2 N3 C9 C21 -83.6(3)
Ni2 C2 C10 C22 39.3(6)
Ni2 C2 C10 C23 -147.4(3)
Ni2 C2 C4 C3 61.9(2)
Ni2 C2 C4 C12 -127.3(3)
Ni2 C2 C1 C14 122.4(4)
Ni2 C2 C1 C5 -60.4(2)
Ni2 C3 C4 C2 -57.6(2)
Ni2 C3 C4 C12 131.7(4)
Ni2 C3 C5 C13 -124.5(4)
Ni2 C3 C5 C1 61.2(2)
Ni2 C4 C12 C26 35.1(5)
Ni2 C4 C12 C27 -148.6(3)
Ni2 C5 C1 C2 57.5(2)
Ni2 C5 C1 C14 -125.5(4)
N4 C6 C16 C34 -177.7(3)
N4 C6 C16 C35 4.2(5)
N3 C8 C18 C7 16.0(6)
N3 C9 C20 C43 -5.4(5)
N3 C9 C20 C44 174.8(3)
N3 C9 C21 C45 -175.1(3)
N3 C9 C21 C46 3.2(5)
C15 C6 C16 C34 3.0(5)
C15 C6 C16 C35 -175.0(3)
C11 C25 C54 C89 -1.4(7)
C11 C3 C4 Ni2 -122.1(3)
C11 C3 C4 C2 -179.7(3)
C11 C3 C4 C12 9.6(6)
C11 C3 C5 Ni2 122.0(3)
C11 C3 C5 C13 -2.5(6)
C11 C3 C5 C1 -176.9(3)
C6 N4 C7 C17 -12.0(4)
C6 N4 C7 C18 166.1(3)
C6 C15 C32 C67 112.6(3)
C6 C15 C32 C69 -125.8(3)
C6 C15 C33 C70 1.7(5)
C8 N3 C9 C20 -81.1(4)
C8 N3 C9 C21 98.0(4)
C8 C18 C7 N4 -13.9(6)
C8 C18 C7 C17 164.3(3)
C51 C89 C54 C25 1.2(6)
C51 C89 C127 C136 136.2(4)
C24 C11 C25 C54 0.2(6)
C24 C11 C3 Ni2 41.6(5)
C24 C11 C3 C4 132.8(4)
C24 C11 C3 C5 -48.4(5)
C24 C51 C89 C54 0.0(5)
C24 C51 C89 C127 178.7(3)
C89 C51 C24 C11 -1.2(5)
C9 N3 C8 C19 4.4(5)
C9 N3 C8 C18 -173.2(3)
C9 C20 C43 C77 119.8(4)
C9 C20 C43 C78 -117.4(4)
C9 C20 C44 C80 1.2(6)
C9 C21 C45 C80 -0.5(6)
C9 C21 C46 C82 149.8(4)
C9 C21 C46 C84 -84.6(5)
C70 C34 C16 C6 -0.6(5)
C70 C34 C16 C35 177.5(3)
C143 C130 C97 C66 -100.7(7)
C143 C130 C97 C64 76.9(8)
C20 C9 C21 C45 4.0(6)
C20 C9 C21 C46 -177.7(4)
C20 C44 C80 C45 2.2(7)
C2 C10 C22 C48 174.8(4)
C2 C10 C23 C49 -175.6(4)
C2 C4 C12 C26 124.7(4)
C2 C4 C12 C27 -59.1(5)
C25 C11 C24 C51 1.0(5)
C25 C11 C3 Ni2 -136.8(3)
C25 C11 C3 C4 -45.7(5)
C25 C11 C3 C5 133.2(4)
C34 C70 C33 C15 0.7(5)
C3 C11 C24 C51 -177.5(3)
C3 C11 C25 C54 178.7(4)
C3 C4 C12 C26 -66.2(5)
C3 C4 C12 C27 110.0(4)
C3 C5 C1 Ni2 -62.2(2)
C3 C5 C1 C2 -4.7(4)
C3 C5 C1 C14 172.3(3)
C21 C9 C20 C43 175.5(4)
C21 C9 C20 C44 -4.3(5)
C21 C45 C80 C44 -2.6(7)
C10 C2 C4 Ni2 131.1(3)
C10 C2 C4 C3 -167.0(3)
C10 C2 C4 C12 3.8(5)
C10 C2 C1 Ni2 -131.9(4)
C10 C2 C1 C14 -9.5(6)
C10 C2 C1 C5 167.7(3)
C10 C22 C48 C85 0.0(6)
C19 C8 C18 C7 -161.7(3)
C54 C89 C127 C136 -45.2(6)
C4 C2 C10 C22 -59.1(5)
C4 C2 C10 C23 114.2(4)
C4 C2 C1 Ni2 65.9(2)
C4 C2 C1 C14 -171.7(3)
C4 C2 C1 C5 5.5(4)
C4 C3 C5 Ni2 -59.0(2)
C4 C3 C5 C13 176.5(3)
C4 C3 C5 C1 2.2(4)
C4 C12 C26 C56 173.3(4)
C4 C12 C27 C58 -173.9(3)
C13 C28 C60 C94 -0.4(6)
C13 C5 C1 Ni2 123.4(4)
C13 C5 C1 C2 -179.1(3)
C13 C5 C1 C14 -2.1(6)
C12 C26 C56 C92 0.9(6)
C12 C27 C58 C92 -0.2(6)
C14 C30 C64 C97 0.5(7)
C14 C31 C66 C97 0.7(6)
C26 C12 C27 C58 2.6(5)
C26 C56 C92 C58 1.5(6)
C26 C56 C92 C128 -177.2(4)
C74 C35 C16 C6 -127.5(4)
C74 C35 C16 C34 54.5(5)
C127 C89 C54 C25 -177.5(4)
C28 C13 C5 Ni2 41.4(5)
C28 C13 C5 C3 136.5(4)
C28 C13 C5 C1 -50.0(5)
C28 C13 C29 C61 1.0(5)
C30 C14 C31 C66 0.1(6)
C30 C14 C1 Ni2 -141.8(3)
C30 C14 C1 C2 131.1(4)
C30 C14 C1 C5 -45.4(6)
C22 C10 C23 C49 -2.0(6)
C43 C20 C44 C80 -178.7(4)
C85 C49 C23 C10 1.0(7)
C27 C12 C26 C56 -3.0(6)
C27 C58 C92 C56 -1.8(6)
C27 C58 C92 C128 176.8(4)
C31 C14 C30 C64 -0.7(6)
C31 C14 C1 Ni2 41.5(5)
C31 C14 C1 C2 -45.6(6)
C31 C14 C1 C5 137.9(4)
C31 C66 C97 C130 176.7(4)
C31 C66 C97 C64 -0.9(7)
C61 C94 C60 C28 0.3(6)
C61 C94 C129 C140 -75.3(8)
C48 C85 C49 C23 0.4(6)
C48 C85 C126 C131 -84.7(5)
C45 C21 C46 C82 -31.9(6)
C45 C21 C46 C84 93.7(5)
C49 C85 C48 C22 -0.9(6)
C49 C85 C126 C131 91.9(5)
C94 C61 C29 C13 -1.1(6)
C75 C35 C16 C6 109.2(4)
C75 C35 C16 C34 -68.8(4)
C130 C97 C64 C30 -177.4(5)
C139 C128 C92 C56 98.5(6)
C139 C128 C92 C58 -80.1(6)
C7 N4 C6 C15 90.3(4)
C7 N4 C6 C16 -88.9(4)
C32 C15 C6 N4 -4.4(5)
C32 C15 C6 C16 174.8(3)
C32 C15 C33 C70 -176.8(3)
C33 C15 C6 N4 177.2(3)
C33 C15 C6 C16 -3.6(5)
C33 C15 C32 C67 -69.0(4)
C33 C15 C32 C69 52.6(4)
C33 C70 C34 C16 -1.3(6)
C5 C3 C4 Ni2 58.9(2)
C5 C3 C4 C2 1.2(4)
C5 C3 C4 C12 -169.4(3)
C5 C13 C28 C60 177.4(3)
C5 C13 C29 C61 -176.7(3)
C1 C2 C10 C22 141.0(4)
C1 C2 C10 C23 -45.7(5)
C1 C2 C4 Ni2 -66.2(2)
C1 C2 C4 C3 -4.2(4)
C1 C2 C4 C12 166.5(3)
C1 C14 C30 C64 -177.6(4)
C1 C14 C31 C66 176.9(4)
C66 C97 C64 C30 0.3(7)
C46 C21 C45 C80 -178.8(4)
C29 C13 C28 C60 -0.3(5)
C29 C13 C5 Ni2 -141.0(3)
C29 C13 C5 C3 -46.0(5)
C29 C13 C5 C1 127.5(4)
C29 C61 C94 C60 0.4(6)
C29 C61 C94 C129 -177.7(4)
C44 C20 C43 C77 -60.4(5)
C44 C20 C43 C78 62.4(5)
C23 C10 C22 C48 1.5(6)
C126 C85 C48 C22 175.8(4)
C126 C85 C49 C23 -176.3(4)
C60 C94 C129 C140 106.6(7)
C129 C94 C60 C28 178.4(4)
Ga3 N6 C167 C175 12.6(5)
Ga3 N6 C167 C176 -170.4(2)
Ga3 N6 C168 C177 -87.8(3)
Ga3 N6 C168 C178 92.8(3)
Ga3 N5 C169 C175 -9.6(5)
Ga3 N5 C169 C179 173.6(3)
Ga3 N5 C170 C180 81.3(4)
Ga3 N5 C170 C181 -100.0(3)
Ni3 C162 C163 C164 -61.2(2)
Ni3 C162 C163 C172 127.5(3)
Ni3 C162 C171 C182 -45.6(5)
Ni3 C162 C171 C183 142.1(3)
Ni3 C162 C165 C173 -123.6(3)
Ni3 C162 C165 C166 60.9(2)
Ni3 C163 C164 C161 125.5(3)
Ni3 C163 C164 C166 -58.0(2)
Ni3 C163 C172 C184 -39.2(5)
Ni3 C163 C172 C185 144.2(3)
Ni3 C164 C161 C186 -38.7(4)
Ni3 C164 C161 C187 143.1(3)
Ni3 C164 C166 C165 -60.9(2)
Ni3 C164 C166 C174 126.8(3)
Ni3 C165 C166 C164 62.6(2)
Ni3 C165 C166 C174 -125.2(3)
Ni3 C166 C174 C190 -40.1(5)
Ni3 C166 C174 C191 143.0(3)
N6 C167 C175 C169 12.3(6)
N5 C170 C181 C205 -176.0(3)
N5 C170 C181 C206 6.9(5)
C167 N6 C168 C177 92.1(4)
C167 N6 C168 C178 -87.3(4)
C167 C175 C169 N5 -13.8(6)
C167 C175 C169 C179 163.1(4)
C162 C163 C164 Ni3 56.6(2)
C162 C163 C164 C161 -177.9(3)
C162 C163 C164 C166 -1.5(3)
C162 C163 C172 C184 -128.1(4)
C162 C163 C172 C185 55.3(5)
C162 C171 C182 C208 -172.9(4)
C162 C171 C183 C209 174.4(4)
C162 C165 C166 Ni3 -57.9(2)
C162 C165 C166 C164 4.7(4)
C162 C165 C166 C174 176.8(3)
C163 C162 C171 C182 53.0(5)
C163 C162 C171 C183 -119.3(4)
C163 C162 C165 Ni3 -66.5(2)
C163 C162 C165 C173 169.9(3)
C163 C162 C165 C166 -5.6(3)
C163 C164 C161 C186 -132.6(3)
C163 C164 C161 C187 49.1(5)
C163 C164 C166 Ni3 58.9(2)
C163 C164 C166 C165 -2.0(4)
C163 C164 C166 C174 -174.3(3)
C171 C162 C163 Ni3 -130.3(3)
C171 C162 C163 C164 168.5(3)
C171 C162 C163 C172 -2.7(5)
C171 C162 C165 Ni3 130.1(3)
C171 C162 C165 C173 6.5(5)
C171 C162 C165 C166 -169.0(3)
C171 C182 C208 C246 -1.2(7)
C188 C173 C165 Ni3 145.6(3)
C188 C173 C165 C162 -125.9(4)
C188 C173 C165 C166 48.6(5)
C188 C173 C189 C221 0.7(5)
C188 C220 C255 C221 0.3(6)
C188 C220 C255 C289 -178.9(4)
C173 C188 C220 C255 -0.1(5)
C173 C165 C166 Ni3 126.7(3)
C173 C165 C166 C164 -170.7(3)
C173 C165 C166 C174 1.4(5)
C164 C163 C172 C184 62.3(5)
C164 C163 C172 C185 -114.4(4)
C164 C166 C174 C190 -136.2(4)
C164 C166 C174 C191 46.9(5)
C176 C167 C175 C169 -164.9(4)
C198 C178 C168 N6 1.0(5)
C198 C178 C168 C177 -178.3(3)
C233 C198 C178 C199 69.9(4)
C233 C198 C178 C168 -110.1(3)
C177 C196 C228 C199 0.2(6)
C165 C162 C163 Ni3 65.6(2)
C165 C162 C163 C164 4.4(3)
C165 C162 C163 C172 -166.9(3)
C165 C162 C171 C182 -145.8(4)
C165 C162 C171 C183 41.9(5)
C165 C173 C189 C221 -175.1(3)
C165 C166 C174 C190 52.8(5)
C165 C166 C174 C191 -124.1(4)
C182 C171 C183 C209 1.7(6)
C182 C208 C246 C209 1.6(7)
C182 C208 C246 C286 -179.4(5)
C199 C178 C168 N6 -179.0(3)
C199 C178 C168 C177 1.6(5)
C220 C188 C173 C165 175.5(3)
C220 C188 C173 C189 -0.4(5)
C220 C255 C221 C189 0.0(6)
C220 C255 C289 C300 -136.6(5)
C213 C185 C172 C163 175.5(3)
C213 C185 C172 C184 -1.3(6)
C218 C187 C161 C186 0.8(5)
C218 C187 C161 C164 179.2(3)
C218 C251 C216 C186 0.0(5)
C218 C251 C288 C297 53.3(5)
C184 C212 C249 C213 0.6(6)
C184 C212 C249 C287 -179.8(4)
C212 C184 C172 C163 -175.2(3)
C212 C184 C172 C185 1.5(6)
C196 C177 C197 C230 -48.4(5)
C196 C177 C197 C231 75.3(5)
C196 C177 C168 N6 178.9(3)
C196 C177 C168 C178 -1.7(5)
C185 C213 C249 C212 -0.4(6)
C185 C213 C249 C287 179.9(4)
C225 C257 C224 C190 0.8(7)
C225 C257 C290 C305 116.5(10)
C225 C191 C174 C190 -1.3(5)
C225 C191 C174 C166 175.6(3)
C228 C199 C178 C198 179.4(3)
C228 C199 C178 C168 -0.6(5)
C197 C177 C196 C228 -176.4(4)
C197 C177 C168 N6 -4.0(5)
C197 C177 C168 C178 175.4(3)
C255 C221 C189 C173 -0.5(6)
C180 C203 C237 C205 1.3(7)
C180 C170 C181 C205 2.7(6)
C180 C170 C181 C206 -174.5(4)
C221 C255 C289 C300 44.3(7)
C257 C225 C191 C174 2.2(5)
C203 C180 C204 C239 -97.2(5)
C203 C180 C204 C240 27.7(6)
C203 C180 C170 N5 175.5(3)
C203 C180 C170 C181 -3.1(6)
C203 C237 C205 C181 -1.7(7)
C208 C246 C286 C293 48.5(9)
C204 C180 C203 C237 179.1(4)
C204 C180 C170 N5 -2.4(5)
C204 C180 C170 C181 178.9(4)
C209 C246 C286 C293 -132.6(7)
C224 C190 C174 C191 0.2(5)
C224 C190 C174 C166 -176.7(3)
C224 C257 C290 C305 -65.2(10)
C246 C209 C183 C171 -1.4(6)
C296 C287 C249 C213 -126.3(4)
C296 C287 C249 C212 54.1(5)
C290 C257 C224 C190 -177.4(4)
C178 C199 C228 C196 -0.3(5)
C168 N6 C167 C175 -167.4(3)
C168 N6 C167 C176 9.7(5)
C168 C177 C196 C228 0.8(5)
C168 C177 C197 C230 134.5(4)
C168 C177 C197 C231 -101.7(4)
C172 C163 C164 Ni3 -132.2(3)
C172 C163 C164 C161 -6.7(5)
C172 C163 C164 C166 169.7(3)
C172 C184 C212 C249 -1.2(6)
C161 C186 C216 C251 1.7(5)
C161 C164 C166 Ni3 -124.6(3)
C161 C164 C166 C165 174.5(3)
C161 C164 C166 C174 2.2(5)
C161 C187 C218 C251 0.8(5)
C249 C213 C185 C172 0.8(6)
C216 C186 C161 C164 179.7(3)
C216 C186 C161 C187 -2.0(5)
C216 C251 C218 C187 -1.2(5)
C216 C251 C288 C297 -127.6(4)
C191 C225 C257 C224 -1.9(6)
C191 C225 C257 C290 176.4(4)
C169 N5 C170 C180 -101.4(4)
C169 N5 C170 C181 77.3(5)
C166 C164 C161 C186 51.6(5)
C166 C164 C161 C187 -126.6(3)
C170 N5 C169 C175 173.1(3)
C170 N5 C169 C179 -3.7(5)
C170 C180 C203 C237 1.1(6)
C170 C180 C204 C239 80.7(5)
C170 C180 C204 C240 -154.4(4)
C170 C181 C205 C237 -0.2(6)
C170 C181 C206 C242 107.9(4)
C170 C181 C206 C244 -128.9(4)
C174 C190 C224 C257 0.0(6)
C189 C173 C165 Ni3 -38.7(5)
C189 C173 C165 C162 49.8(5)
C189 C173 C165 C166 -135.6(4)
C183 C171 C182 C208 -0.5(6)
C183 C209 C246 C208 -0.3(7)
C183 C209 C246 C286 -179.3(4)
C288 C251 C218 C187 178.0(3)
C288 C251 C216 C186 -179.2(3)
C234 C198 C178 C199 -51.8(4)
C234 C198 C178 C168 128.2(3)
C205 C181 C206 C242 -69.2(4)
C205 C181 C206 C244 53.9(5)
C206 C181 C205 C237 177.1(4)
C289 C255 C221 C189 179.2(4)

loop_
_exptl_oxdiff_crystal_face_indexfrac_h
_exptl_oxdiff_crystal_face_indexfrac_k
_exptl_oxdiff_crystal_face_indexfrac_l
_exptl_oxdiff_crystal_face_x
_exptl_oxdiff_crystal_face_y
_exptl_oxdiff_crystal_face_z
-15.0138 -0.9968 7.0016 -0.0207 -0.0016 0.9819
-1.0108 1.0032 24.9887 0.6666 0.7223 0.2307
-1.0076 14.0041 -8.9815 -0.9131 0.4404 -0.0791
-0.9933 1.9983 -23.9855 -0.8089 -0.5651 -0.1168
1.0109 -15.0052 1.9840 0.7540 -0.6811 0.0359
-0.0104 2.0032 23.9897 0.6102 0.7543 0.1563
0.0118 -4.0039 -23.9917 -0.5199 -0.8536 -0.1451
8.0177 -12.0064 -7.0113 0.4818 -0.7110 -0.4765
14.0159 -5.0046 -3.0090 0.3905 -0.1969 -0.8587
